data_4001863
loop_
_publ_author_name
'Luo, Zhong-Zhen'
'Lin, Chen-Sheng'
'Zhang, Wei-Long'
'Zhang, Hao'
'He, Zhang-Zhen'
'Cheng, Wen-Dan'

_publ_section_title
;
 Ba8Sn4S15: A Strong Second Harmonic Generation Sulfide with
 Zero-Dimensional Crystal Structure
;
_journal_issue 2
_journal_name_full 'Chemistry of Materials'
_journal_page_first 1093
_journal_paper_doi 10.1021/cm403369m
_journal_volume 26
_journal_year 2014
_chemical_formula_sum 'Ba8 S15 Sn4'
_chemical_formula_weight 2054.53
_chemical_name_systematic
; 
 ? 
;
_space_group_IT_number 29
_symmetry_cell_setting orthorhombic
_symmetry_space_group_name_Hall 'P 2c -2ac'
_symmetry_space_group_name_H-M 'P c a 21'
_atom_sites_solution_hydrogens none
_atom_sites_solution_primary direct
_atom_sites_solution_secondary difmap
_audit_creation_method SHELXL-97
_cell_angle_alpha 90.00
_cell_angle_beta 90.00
_cell_angle_gamma 90.00
_cell_formula_units_Z 8
_cell_length_a 28.715(4)
_cell_length_b 8.5084(13)
_cell_length_c 25.367(4)
_cell_measurement_reflns_used 19979
_cell_measurement_temperature 293.1500
_cell_measurement_theta_max 27.4855
_cell_measurement_theta_min 2.5103
_cell_volume 6197.6(16)
_computing_structure_refinement 'SHELXL-97 (Sheldrick, 1997)'
_computing_structure_solution 'SHELXS-97 (Sheldrick, 1990)'
_diffrn_ambient_temperature 293(2)
_diffrn_detector_area_resol_mean 28.5714
_diffrn_measured_fraction_theta_full 0.998
_diffrn_measured_fraction_theta_max 0.998
_diffrn_measurement_device_type Saturn724+
_diffrn_measurement_method CCD_Profile_fitting
_diffrn_radiation_monochromator graphite
_diffrn_radiation_source 'fine-focus sealed tube'
_diffrn_radiation_type MoK\a
_diffrn_radiation_wavelength 0.71073
_diffrn_reflns_av_R_equivalents 0.0323
_diffrn_reflns_av_sigmaI/netI 0.0371
_diffrn_reflns_limit_h_max 37
_diffrn_reflns_limit_h_min -34
_diffrn_reflns_limit_k_max 11
_diffrn_reflns_limit_k_min -11
_diffrn_reflns_limit_l_max 32
_diffrn_reflns_limit_l_min -32
_diffrn_reflns_number 47528
_diffrn_reflns_theta_full 27.48
_diffrn_reflns_theta_max 27.48
_diffrn_reflns_theta_min 2.39
_diffrn_standards_number 7872
_exptl_absorpt_coefficient_mu 14.150
_exptl_absorpt_correction_T_max 0.371
_exptl_absorpt_correction_T_min 0.317
_exptl_absorpt_correction_type multi-scan
_exptl_crystal_colour yellow
_exptl_crystal_density_diffrn 4.403
_exptl_crystal_density_method 'not measured'
_exptl_crystal_description Prism
_exptl_crystal_F_000 7104
_exptl_crystal_size_max 0.1000
_exptl_crystal_size_mid 0.0700
_exptl_crystal_size_min 0.0700
_refine_diff_density_max 1.339
_refine_diff_density_min -1.225
_refine_diff_density_rms 0.198
_refine_ls_abs_structure_details 'Flack H D (1983), Acta Cryst. A39, 876-881'
_refine_ls_abs_structure_Flack 0.004(9)
_refine_ls_extinction_method none
_refine_ls_goodness_of_fit_ref 1.007
_refine_ls_hydrogen_treatment none
_refine_ls_matrix_type full
_refine_ls_number_parameters 488
_refine_ls_number_reflns 13605
_refine_ls_number_restraints 1
_refine_ls_restrained_S_all 1.007
_refine_ls_R_factor_all 0.0235
_refine_ls_R_factor_gt 0.0221
_refine_ls_shift/su_max 0.002
_refine_ls_shift/su_mean 0.000
_refine_ls_structure_factor_coef Fsqd
_refine_ls_weighting_details 'calc w=1/[\s^2^(Fo^2^)+(0.0170P)^2^+0.8000P] where P=(Fo^2^+2Fc^2^)/3'
_refine_ls_weighting_scheme calc
_refine_ls_wR_factor_gt 0.0420
_refine_ls_wR_factor_ref 0.0425
_reflns_number_gt 13231
_reflns_number_total 14189
_reflns_threshold_expression >2sigma(I)
_cod_data_source_file cm403369m_si_002.cif
_cod_data_source_block x
_cod_depositor_comments
;
The following automatic conversions were performed:

'_exptl_absorpt_correction_type' value 'Multi-scan' changed to
'multi-scan' according to
/usr/data/users/saulius/automatic-downloads/current/ACS/lib/dictionaries/cif_core.dic
dictionary named 'cif_core.dic' version 2.4.2 from 2011-04-26.

Automatic conversion script
Id: cif_fix_values 2281 2013-09-26 08:29:07Z andrius 
;
_cod_original_sg_symbol_H-M Pca21
_cod_database_code 4001863

loop_
_symmetry_equiv_pos_as_xyz
'x, y, z'
'-x, -y, z+1/2'
'-x+1/2, y, z+1/2'
'x+1/2, -y, z'

loop_
_atom_site_label
_atom_site_type_symbol
_atom_site_fract_x
_atom_site_fract_y
_atom_site_fract_z
_atom_site_U_iso_or_equiv
_atom_site_adp_type
_atom_site_occupancy
_atom_site_symmetry_multiplicity
_atom_site_calc_flag
Ba1 Ba 0.020072(14) 0.06175(4) 0.772488(15) 0.01692(8) Uani 1 1 d
Ba2 Ba 0.368649(13) 0.94476(4) 0.500874(16) 0.01634(8) Uani 1 1 d
Ba3 Ba 0.382762(14) 0.79473(4) 0.681005(16) 0.01905(8) Uani 1 1 d
Ba4 Ba 0.018177(14) 0.55448(5) 0.602517(15) 0.01720(8) Uani 1 1 d
Ba5 Ba 0.274976(13) 0.08400(4) 0.950145(14) 0.01325(8) Uani 1 1 d
Ba6 Ba 0.247968(14) 0.94870(4) 0.781485(15) 0.01565(8) Uani 1 1 d
Ba7 Ba 0.376289(13) 0.42075(4) 0.866618(15) 0.01697(8) Uani 1 1 d
Ba8 Ba 0.131289(14) 0.90819(4) 0.653851(15) 0.01690(8) Uani 1 1 d
Ba9 Ba 0.242029(13) 0.44815(4) 0.584317(15) 0.01488(8) Uani 1 1 d
Ba10 Ba 0.371945(14) 0.29199(4) 0.680942(16) 0.01785(8) Uani 1 1 d
Ba11 Ba 0.276264(13) 0.56482(4) 0.415080(14) 0.01362(8) Uani 1 1 d
Ba12 Ba 0.137435(13) 0.39405(4) 0.714262(15) 0.01532(8) Uani 1 1 d
Ba13 Ba 0.023935(13) 0.35327(4) 0.922809(16) 0.01835(8) Uani 1 1 d
Ba14 Ba 0.106937(13) 0.74377(4) 0.835654(14) 0.01484(7) Uani 1 1 d
Ba15 Ba 0.012588(13) 0.15497(4) 0.459707(15) 0.01916(8) Uani 1 1 d
Ba16 Ba 0.137740(14) 0.75357(4) 0.496483(16) 0.01890(8) Uani 1 1 d
Sn1 Sn 0.373415(15) 0.42929(5) 0.521956(17) 0.01274(9) Uani 1 1 d
Sn2 Sn 0.506873(15) 0.43616(5) 0.765687(16) 0.01294(9) Uani 1 1 d
Sn3 Sn 0.256480(15) 0.92066(5) 0.597641(16) 0.01274(9) Uani 1 1 d
Sn4 Sn 0.262571(15) 0.43328(5) 0.769760(16) 0.01179(8) Uani 1 1 d
Sn5 Sn 0.377961(14) 0.91176(5) 0.849934(16) 0.01203(8) Uani 1 1 d
Sn6 Sn 0.003807(15) 0.05906(5) 0.612481(16) 0.01234(9) Uani 1 1 d
Sn7 Sn 0.143720(15) 0.16559(5) 0.862679(16) 0.01404(8) Uani 1 1 d
Sn8 Sn 0.117923(14) 0.32672(5) 0.532203(17) 0.01354(8) Uani 1 1 d
S1 S 0.30813(5) 0.28511(18) 0.48960(6) 0.0165(3) Uani 1 1 d
S2 S 0.39373(6) 0.60269(18) 0.45031(6) 0.0183(3) Uani 1 1 d
S3 S 0.43611(6) 0.25701(19) 0.53813(7) 0.0202(3) Uani 1 1 d
S4 S 0.34604(6) 0.55535(18) 0.59904(6) 0.0173(3) Uani 1 1 d
S5 S 0.56459(6) 0.29001(19) 0.71750(6) 0.0172(3) Uani 1 1 d
S6 S 0.45510(6) 0.5318(2) 0.70223(6) 0.0194(3) Uani 1 1 d
S7 S 0.56182(6) 0.60826(18) 0.80767(6) 0.0164(3) Uani 1 1 d
S8 S 0.23505(6) 0.76113(19) 0.66977(6) 0.0199(4) Uani 1 1 d
S9 S 0.19324(6) 1.09187(18) 0.57391(6) 0.0179(3) Uani 1 1 d
S10 S 0.33016(6) 1.0370(2) 0.61025(6) 0.0192(3) Uani 1 1 d
S11 S 0.25746(6) 0.77461(19) 0.51635(6) 0.0175(3) Uani 1 1 d
S12 S 0.24435(6) 0.26699(18) 0.69788(6) 0.0179(3) Uani 1 1 d
S13 S 0.26744(6) 0.27894(18) 0.84815(6) 0.0174(3) Uani 1 1 d
S14 S 0.33575(6) 0.55368(19) 0.75845(6) 0.0181(3) Uani 1 1 d
S15 S 0.19898(5) 0.60472(18) 0.79087(6) 0.0143(3) Uani 1 1 d
S16 S 0.44276(6) 0.7427(2) 0.84015(7) 0.0235(4) Uani 1 1 d
S17 S 0.31166(5) 0.76988(18) 0.88215(6) 0.0163(3) Uani 1 1 d
S18 S 0.35705(6) 1.04505(19) 0.77185(6) 0.0200(3) Uani 1 1 d
S19 S 0.38600(6) 1.07934(18) 0.92577(7) 0.0169(3) Uani 1 1 d
S20 S 0.04904(6) -0.10382(19) 0.55559(7) 0.0189(3) Uani 1 1 d
S21 S -0.04179(6) -0.06508(18) 0.67816(6) 0.0177(3) Uani 1 1 d
S22 S 0.06013(6) 0.20696(19) 0.66068(7) 0.0185(3) Uani 1 1 d
S23 S -0.04326(6) 0.23476(19) 0.56348(6) 0.0185(3) Uani 1 1 d
S24 S 0.13718(6) 0.04761(18) 0.76941(6) 0.0152(3) Uani 1 1 d
S25 S 0.18931(5) -0.07345(17) 0.89241(6) 0.0128(3) Uani 1 1 d
S26 S 0.06545(5) 0.02734(18) 0.89696(6) 0.0152(3) Uani 1 1 d
S27 S 0.13336(5) 0.55033(17) 0.59977(6) 0.0145(3) Uani 1 1 d
S28 S 0.18386(5) 0.42570(16) 0.47469(6) 0.0132(3) Uani 1 1 d
S29 S 0.05851(6) 0.49300(19) 0.47720(6) 0.0175(3) Uani 1 1 d
S30 S 0.48096(6) 0.2703(2) 0.83512(7) 0.0249(4) Uani 1 1 d

loop_
_atom_site_aniso_label
_atom_site_aniso_U_11
_atom_site_aniso_U_22
_atom_site_aniso_U_33
_atom_site_aniso_U_23
_atom_site_aniso_U_13
_atom_site_aniso_U_12
Ba1 0.0183(2) 0.01794(18) 0.01451(18) -0.00108(14) -0.00058(16) -0.00162(14)
Ba2 0.01612(19) 0.01878(19) 0.01413(18) -0.00241(15) -0.00016(16) 0.00235(14)
Ba3 0.0249(2) 0.01180(18) 0.0204(2) -0.00041(14) -0.00075(17) -0.00019(15)
Ba4 0.0156(2) 0.01979(19) 0.01620(19) 0.00186(14) -0.00017(16) -0.00252(14)
Ba5 0.01428(19) 0.01262(16) 0.01285(18) 0.00012(13) 0.00061(14) -0.00065(13)
Ba6 0.01598(19) 0.01653(17) 0.01445(19) -0.00044(14) -0.00004(15) -0.00239(14)
Ba7 0.01583(19) 0.01974(19) 0.0153(2) 0.00331(14) -0.00025(15) -0.00007(14)
Ba8 0.0171(2) 0.01703(18) 0.01661(19) -0.00044(14) 0.00420(16) -0.00202(14)
Ba9 0.01388(19) 0.01770(18) 0.01306(18) 0.00111(14) -0.00023(15) -0.00146(14)
Ba10 0.0217(2) 0.01213(18) 0.0197(2) -0.00021(14) -0.00312(16) 0.00042(14)
Ba11 0.01587(19) 0.01336(17) 0.01162(18) 0.00015(13) -0.00068(15) -0.00090(13)
Ba12 0.01585(19) 0.01586(17) 0.01427(18) -0.00004(14) -0.00245(15) -0.00152(15)
Ba13 0.01573(19) 0.01796(18) 0.02136(19) -0.00497(15) 0.00196(16) 0.00148(14)
Ba14 0.01618(19) 0.01497(17) 0.01336(17) -0.00057(13) -0.00046(15) 0.00103(14)
Ba15 0.01789(19) 0.02153(19) 0.01805(18) -0.00081(15) -0.00072(15) -0.00378(15)
Ba16 0.0213(2) 0.01825(18) 0.01720(19) 0.00233(14) 0.00510(16) 0.00206(15)
Sn1 0.0131(2) 0.0138(2) 0.0114(2) 0.00129(15) -0.00148(17) -0.00026(15)
Sn2 0.0126(2) 0.0139(2) 0.0123(2) 0.00017(15) 0.00039(17) 0.00110(15)
Sn3 0.0135(2) 0.0143(2) 0.0105(2) 0.00031(15) -0.00065(17) 0.00080(15)
Sn4 0.0119(2) 0.0134(2) 0.0101(2) -0.00007(15) 0.00119(16) 0.00093(15)
Sn5 0.0117(2) 0.0135(2) 0.0109(2) 0.00078(15) 0.00122(16) 0.00012(15)
Sn6 0.0113(2) 0.0128(2) 0.0130(2) -0.00047(15) -0.00061(16) 0.00060(15)
Sn7 0.0174(2) 0.01119(19) 0.0135(2) -0.00020(15) -0.00109(17) 0.00172(16)
Sn8 0.0129(2) 0.01321(19) 0.0145(2) 0.00015(16) -0.00026(17) -0.00105(15)
S1 0.0150(8) 0.0154(7) 0.0190(8) 0.0002(6) -0.0055(6) -0.0024(6)
S2 0.0273(9) 0.0145(7) 0.0131(7) 0.0036(6) 0.0014(7) 0.0026(6)
S3 0.0160(8) 0.0178(8) 0.0269(9) 0.0038(7) -0.0086(7) 0.0013(6)
S4 0.0184(8) 0.0195(8) 0.0140(7) -0.0036(6) -0.0001(7) -0.0023(6)
S5 0.0155(8) 0.0191(8) 0.0168(8) -0.0036(6) 0.0013(6) 0.0038(6)
S6 0.0157(8) 0.0227(8) 0.0199(8) 0.0032(6) -0.0024(6) 0.0050(6)
S7 0.0173(8) 0.0147(7) 0.0171(8) -0.0036(6) -0.0021(6) -0.0007(6)
S8 0.0298(10) 0.0174(8) 0.0127(8) 0.0025(6) 0.0018(7) 0.0026(7)
S9 0.0160(8) 0.0198(8) 0.0179(8) 0.0069(6) 0.0037(7) 0.0042(6)
S10 0.0186(9) 0.0228(8) 0.0162(8) -0.0058(6) -0.0013(7) -0.0013(6)
S11 0.0268(9) 0.0160(7) 0.0099(7) -0.0022(5) -0.0015(6) 0.0009(6)
S12 0.0268(9) 0.0146(7) 0.0124(8) -0.0034(6) 0.0000(6) 0.0023(6)
S13 0.0253(9) 0.0141(7) 0.0127(7) 0.0024(6) 0.0001(6) 0.0021(6)
S14 0.0186(9) 0.0204(8) 0.0153(8) 0.0032(6) 0.0021(7) -0.0033(6)
S15 0.0127(8) 0.0140(7) 0.0164(8) -0.0023(6) 0.0011(6) 0.0022(6)
S16 0.0138(8) 0.0199(8) 0.0368(10) 0.0039(7) 0.0014(7) 0.0033(6)
S17 0.0157(8) 0.0178(8) 0.0152(8) 0.0011(6) 0.0023(6) -0.0029(6)
S18 0.0237(9) 0.0218(8) 0.0145(8) 0.0064(6) 0.0020(7) 0.0026(7)
S19 0.0186(8) 0.0163(7) 0.0157(8) -0.0009(6) 0.0005(7) -0.0035(6)
S20 0.0188(8) 0.0157(8) 0.0221(9) -0.0024(6) 0.0064(7) 0.0025(6)
S21 0.0151(8) 0.0204(8) 0.0176(8) 0.0021(6) -0.0001(6) -0.0057(6)
S22 0.0169(8) 0.0188(8) 0.0200(8) -0.0014(6) -0.0040(7) -0.0038(6)
S23 0.0172(8) 0.0173(8) 0.0209(8) -0.0003(6) -0.0044(7) 0.0050(6)
S24 0.0193(8) 0.0157(7) 0.0106(7) 0.0009(6) -0.0007(6) 0.0004(6)
S25 0.0126(8) 0.0129(7) 0.0130(7) 0.0008(5) -0.0022(6) -0.0004(5)
S26 0.0151(8) 0.0147(7) 0.0157(7) -0.0010(6) 0.0029(6) 0.0021(6)
S27 0.0158(8) 0.0160(7) 0.0117(7) -0.0003(5) -0.0005(6) -0.0004(6)
S28 0.0151(8) 0.0124(7) 0.0121(7) 0.0008(5) 0.0011(6) 0.0006(5)
S29 0.0166(8) 0.0170(8) 0.0189(8) -0.0007(6) -0.0036(6) 0.0026(6)
S30 0.0291(10) 0.0251(9) 0.0204(8) 0.0091(7) 0.0074(7) 0.0041(7)

loop_
_atom_type_symbol
_atom_type_description
_atom_type_scat_dispersion_real
_atom_type_scat_dispersion_imag
_atom_type_scat_source
Ba Ba -0.3244 2.2819 'International Tables Vol C Tables 4.2.6.8 and 6.1.1.4'
S S 0.1246 0.1234 'International Tables Vol C Tables 4.2.6.8 and 6.1.1.4'
Sn Sn -0.6537 1.4246 'International Tables Vol C Tables 4.2.6.8 and 6.1.1.4'

loop_
_geom_angle_atom_site_label_1
_geom_angle_atom_site_label_2
_geom_angle_atom_site_label_3
_geom_angle
_geom_angle_site_symmetry_1
_geom_angle_site_symmetry_3
S21 Ba1 S7 136.35(4) . 4_465
S21 Ba1 S16 100.92(5) . 4_465
S7 Ba1 S16 70.04(4) 4_465 4_465
S21 Ba1 S22 70.97(4) . .
S7 Ba1 S22 77.25(4) 4_465 .
S16 Ba1 S22 119.89(5) 4_465 .
S21 Ba1 S24 122.02(4) . .
S7 Ba1 S24 70.22(4) 4_465 .
S16 Ba1 S24 135.26(4) 4_465 .
S22 Ba1 S24 69.22(4) . .
S21 Ba1 S26 151.55(4) . .
S7 Ba1 S26 70.96(4) 4_465 .
S16 Ba1 S26 79.49(4) 4_465 .
S22 Ba1 S26 133.71(4) . .
S24 Ba1 S26 68.81(4) . .
S21 Ba1 S30 83.44(4) . 4_455
S7 Ba1 S30 136.09(4) 4_465 4_455
S16 Ba1 S30 87.33(4) 4_465 4_455
S22 Ba1 S30 145.12(4) . 4_455
S24 Ba1 S30 107.96(4) . 4_455
S26 Ba1 S30 68.13(4) . 4_455
S21 Ba1 S5 67.48(4) . 4_455
S7 Ba1 S5 136.11(4) 4_465 4_455
S16 Ba1 S5 152.13(4) 4_465 4_455
S22 Ba1 S5 81.49(4) . 4_455
S24 Ba1 S5 66.42(4) . 4_455
S26 Ba1 S5 98.83(4) . 4_455
S30 Ba1 S5 66.70(4) 4_455 4_455
S21 Ba1 Ba14 114.85(3) . 1_545
S7 Ba1 Ba14 104.41(3) 4_465 1_545
S16 Ba1 Ba14 123.82(4) 4_465 1_545
S22 Ba1 Ba14 112.26(3) . 1_545
S24 Ba1 Ba14 50.53(3) . 1_545
S26 Ba1 Ba14 48.59(3) . 1_545
S30 Ba1 Ba14 57.55(3) 4_455 1_545
S5 Ba1 Ba14 50.44(3) 4_455 1_545
S21 Ba1 Ba13 146.30(3) . .
S7 Ba1 Ba13 43.49(3) 4_465 .
S16 Ba1 Ba13 45.39(3) 4_465 .
S22 Ba1 Ba13 120.50(3) . .
S24 Ba1 Ba13 90.84(3) . .
S26 Ba1 Ba13 42.73(3) . .
S30 Ba1 Ba13 93.95(3) 4_455 .
S5 Ba1 Ba13 141.45(3) 4_455 .
Ba14 Ba1 Ba13 91.017(14) 1_545 .
S21 Ba1 Ba8 78.32(3) . 1_545
S7 Ba1 Ba8 99.99(3) 4_465 1_545
S16 Ba1 Ba8 165.02(3) 4_465 1_545
S22 Ba1 Ba8 45.48(3) . 1_545
S24 Ba1 Ba8 43.75(3) . 1_545
S26 Ba1 Ba8 108.42(3) . 1_545
S30 Ba1 Ba8 107.32(3) 4_455 1_545
S5 Ba1 Ba8 41.24(3) 4_455 1_545
Ba14 Ba1 Ba8 68.688(13) 1_545 1_545
Ba13 Ba1 Ba8 133.581(13) . 1_545
S21 Ba1 Ba12 111.97(3) . .
S7 Ba1 Ba12 43.76(3) 4_465 .
S16 Ba1 Ba12 110.55(3) 4_465 .
S22 Ba1 Ba12 41.00(3) . .
S24 Ba1 Ba12 44.67(3) . .
S26 Ba1 Ba12 93.97(3) . .
S30 Ba1 Ba12 152.50(3) 4_455 .
S5 Ba1 Ba12 97.32(3) 4_455 .
Ba14 Ba1 Ba12 94.959(15) 1_545 .
Ba13 Ba1 Ba12 85.234(12) . .
Ba8 Ba1 Ba12 57.186(11) 1_545 .
S10 Ba2 S25 126.52(4) . 3_564
S10 Ba2 S2 131.24(4) . .
S25 Ba2 S2 74.64(4) 3_564 .
S10 Ba2 S26 149.72(4) . 3_564
S25 Ba2 S26 68.06(4) 3_564 3_564
S2 Ba2 S26 75.57(4) . 3_564
S10 Ba2 S23 87.72(4) . 4_565
S25 Ba2 S23 140.58(4) 3_564 4_565
S2 Ba2 S23 67.25(4) . 4_565
S26 Ba2 S23 92.43(4) 3_564 4_565
S10 Ba2 S1 71.04(4) . 1_565
S25 Ba2 S1 72.78(4) 3_564 1_565
S2 Ba2 S1 147.42(4) . 1_565
S26 Ba2 S1 92.55(4) 3_564 1_565
S23 Ba2 S1 144.64(4) 4_565 1_565
S10 Ba2 S3 75.94(4) . 1_565
S25 Ba2 S3 124.48(4) 3_564 1_565
S2 Ba2 S3 132.58(4) . 1_565
S26 Ba2 S3 74.47(4) 3_564 1_565
S23 Ba2 S3 78.22(4) 4_565 1_565
S1 Ba2 S3 69.52(4) 1_565 1_565
S10 Ba2 S11 71.36(4) . .
S25 Ba2 S11 66.89(4) 3_564 .
S2 Ba2 S11 82.96(4) . .
S26 Ba2 S11 133.72(4) 3_564 .
S23 Ba2 S11 116.29(4) 4_565 .
S1 Ba2 S11 84.03(4) 1_565 .
S3 Ba2 S11 143.17(4) 1_565 .
S10 Ba2 Sn7 129.60(4) . 3_564
S25 Ba2 Sn7 39.32(3) 3_564 3_564
S2 Ba2 Sn7 95.41(3) . 3_564
S26 Ba2 Sn7 41.77(3) 3_564 3_564
S23 Ba2 Sn7 134.18(3) 4_565 3_564
S1 Ba2 Sn7 58.56(3) 1_565 3_564
S3 Ba2 Sn7 85.84(3) 1_565 3_564
S11 Ba2 Sn7 102.14(3) . 3_564
S10 Ba2 Sn3 35.38(3) . .
S25 Ba2 Sn3 95.99(3) 3_564 .
S2 Ba2 Sn3 111.62(3) . .
S26 Ba2 Sn3 160.75(3) 3_564 .
S23 Ba2 Sn3 106.82(3) 4_565 .
S1 Ba2 Sn3 71.76(3) 1_565 .
S3 Ba2 Sn3 108.77(3) 1_565 .
S11 Ba2 Sn3 36.19(3) . .
Sn7 Ba2 Sn3 118.986(14) 3_564 .
S10 Ba2 Ba15 127.29(3) . 4_565
S25 Ba2 Ba15 106.07(3) 3_564 4_565
S2 Ba2 Ba15 61.40(3) . 4_565
S26 Ba2 Ba15 46.26(3) 3_564 4_565
S23 Ba2 Ba15 46.20(3) 4_565 4_565
S1 Ba2 Ba15 129.35(3) 1_565 4_565
S3 Ba2 Ba15 71.31(3) 1_565 4_565
S11 Ba2 Ba15 143.83(3) . 4_565
Sn7 Ba2 Ba15 88.025(12) 3_564 4_565
Sn3 Ba2 Ba15 152.984(14) . 4_565
S10 Ba2 Ba5 82.03(3) . 3_564
S25 Ba2 Ba5 44.87(3) 3_564 3_564
S2 Ba2 Ba5 109.05(3) . 3_564
S26 Ba2 Ba5 103.93(3) 3_564 3_564
S23 Ba2 Ba5 161.91(3) 4_565 3_564
S1 Ba2 Ba5 43.76(3) 1_565 3_564
S3 Ba2 Ba5 113.28(3) 1_565 3_564
S11 Ba2 Ba5 46.15(3) . 3_564
Sn7 Ba2 Ba5 62.710(10) 3_564 3_564
Sn3 Ba2 Ba5 57.043(13) . 3_564
Ba15 Ba2 Ba5 149.095(14) 4_565 3_564
S4 Ba3 S6 82.54(5) . .
S4 Ba3 S10 83.31(5) . .
S6 Ba3 S10 154.20(5) . .
S4 Ba3 S14 81.04(4) . .
S6 Ba3 S14 73.05(5) . .
S10 Ba3 S14 125.59(4) . .
S4 Ba3 S21 134.18(4) . 4_565
S6 Ba3 S21 94.01(5) . 4_565
S10 Ba3 S21 80.68(4) . 4_565
S14 Ba3 S21 141.56(5) . 4_565
S4 Ba3 S18 146.81(4) . .
S6 Ba3 S18 120.40(4) . .
S10 Ba3 S18 82.18(4) . .
S14 Ba3 S18 83.45(4) . .
S21 Ba3 S18 72.09(4) 4_565 .
S4 Ba3 S23 66.83(4) . 4_565
S6 Ba3 S23 72.78(4) . 4_565
S10 Ba3 S23 81.84(4) . 4_565
S14 Ba3 S23 135.36(4) . 4_565
S21 Ba3 S23 68.55(4) 4_565 4_565
S18 Ba3 S23 139.34(4) . 4_565
S4 Ba3 Ba10 129.12(3) . 1_565
S6 Ba3 Ba10 140.25(3) . 1_565
S10 Ba3 Ba10 46.06(3) . 1_565
S14 Ba3 Ba10 128.26(3) . 1_565
S21 Ba3 Ba10 47.50(3) 4_565 1_565
S18 Ba3 Ba10 47.51(3) . 1_565
S23 Ba3 Ba10 96.33(3) 4_565 1_565
S4 Ba3 Ba10 47.07(3) . .
S6 Ba3 Ba10 47.84(3) . .
S10 Ba3 Ba10 128.54(3) . .
S14 Ba3 Ba10 47.05(3) . .
S21 Ba3 Ba10 140.85(3) 4_565 .
S18 Ba3 Ba10 129.99(3) . .
S23 Ba3 Ba10 88.48(3) 4_565 .
Ba10 Ba3 Ba10 171.648(15) 1_565 .
S4 Ba3 Ba1 141.49(3) . 4_565
S6 Ba3 Ba1 62.81(3) . 4_565
S10 Ba3 Ba1 120.94(3) . 4_565
S14 Ba3 Ba1 102.68(3) . 4_565
S21 Ba3 Ba1 41.65(3) 4_565 4_565
S18 Ba3 Ba1 70.73(3) . 4_565
S23 Ba3 Ba1 86.20(3) 4_565 4_565
Ba10 Ba3 Ba1 78.695(10) 1_565 4_565
Ba10 Ba3 Ba1 108.523(11) . 4_565
S4 Ba3 Ba2 60.19(3) . .
S6 Ba3 Ba2 114.66(3) . .
S10 Ba3 Ba2 39.67(3) . .
S14 Ba3 Ba2 137.55(3) . .
S21 Ba3 Ba2 80.87(3) 4_565 .
S18 Ba3 Ba2 119.30(3) . .
S23 Ba3 Ba2 44.59(3) 4_565 .
Ba10 Ba3 Ba2 74.099(9) 1_565 .
Ba10 Ba3 Ba2 105.122(10) . .
Ba1 Ba3 Ba2 118.165(12) 4_565 .
S4 Ba3 Ba6 105.11(3) . .
S6 Ba3 Ba6 130.01(3) . .
S10 Ba3 Ba6 74.69(3) . .
S14 Ba3 Ba6 60.11(3) . .
S21 Ba3 Ba6 111.41(3) 4_565 .
S18 Ba3 Ba6 42.09(3) . .
S23 Ba3 Ba6 156.05(3) 4_565 .
Ba10 Ba3 Ba6 70.736(9) 1_565 .
Ba10 Ba3 Ba6 102.315(11) . .
Ba1 Ba3 Ba6 109.857(14) 4_565 .
Ba2 Ba3 Ba6 111.503(12) . .
S6 Ba4 S20 130.31(4) 4_465 1_565
S6 Ba4 S3 95.69(5) 4_465 4_465
S20 Ba4 S3 65.08(4) 1_565 4_465
S6 Ba4 S27 125.50(4) 4_465 .
S20 Ba4 S27 74.36(4) 1_565 .
S3 Ba4 S27 135.39(4) 4_465 .
S6 Ba4 S23 75.64(4) 4_465 .
S20 Ba4 S23 138.55(4) 1_565 .
S3 Ba4 S23 82.72(4) 4_465 .
S27 Ba4 S23 120.37(4) . .
S6 Ba4 S29 153.05(4) 4_465 .
S20 Ba4 S29 72.88(4) 1_565 .
S3 Ba4 S29 81.70(4) 4_465 .
S27 Ba4 S29 68.94(4) . .
S23 Ba4 S29 77.42(4) . .
S6 Ba4 S5 68.90(4) 4_465 4_465
S20 Ba4 S5 82.10(4) 1_565 4_465
S3 Ba4 S5 120.49(4) 4_465 4_465
S27 Ba4 S5 68.76(4) . 4_465
S23 Ba4 S5 138.72(4) . 4_465
S29 Ba4 S5 135.16(4) . 4_465
S6 Ba4 S22 70.68(4) 4_465 .
S20 Ba4 S22 143.97(4) 1_565 .
S3 Ba4 S22 149.84(4) 4_465 .
S27 Ba4 S22 69.97(4) . .
S23 Ba4 S22 68.05(4) . .
S29 Ba4 S22 98.35(4) . .
S5 Ba4 S22 80.58(4) 4_465 .
S6 Ba4 Sn8 131.72(3) 4_465 .
S20 Ba4 Sn8 94.39(3) 1_565 .
S3 Ba4 Sn8 122.90(3) 4_465 .
S27 Ba4 Sn8 41.34(3) . .
S23 Ba4 Sn8 81.35(3) . .
S29 Ba4 Sn8 41.34(3) . .
S5 Ba4 Sn8 107.01(3) 4_465 .
S22 Ba4 Sn8 61.41(3) . .
S6 Ba4 Ba8 108.98(3) 4_465 .
S20 Ba4 Ba8 48.01(3) 1_565 .
S3 Ba4 Ba8 109.07(3) 4_465 .
S27 Ba4 Ba8 46.32(3) . .
S23 Ba4 Ba8 166.37(3) . .
S29 Ba4 Ba8 97.10(3) . .
S5 Ba4 Ba8 40.86(3) 4_465 .
S22 Ba4 Ba8 100.88(3) . .
Sn8 Ba4 Ba8 86.334(15) . .
S6 Ba4 Ba12 82.39(3) 4_465 .
S20 Ba4 Ba12 106.49(3) 1_565 .
S3 Ba4 Ba12 167.05(3) 4_465 .
S27 Ba4 Ba12 43.41(3) . .
S23 Ba4 Ba12 109.01(3) . .
S29 Ba4 Ba12 105.79(3) . .
S5 Ba4 Ba12 46.89(3) 4_465 .
S22 Ba4 Ba12 41.00(3) . .
Sn8 Ba4 Ba12 65.868(14) . .
Ba8 Ba4 Ba12 60.079(12) . .
S6 Ba4 Ba16 162.52(3) 4_465 .
S20 Ba4 Ba16 43.00(3) 1_565 .
S3 Ba4 Ba16 93.66(3) 4_465 .
S27 Ba4 Ba16 42.11(3) . .
S23 Ba4 Ba16 120.30(3) . .
S29 Ba4 Ba16 43.39(3) . .
S5 Ba4 Ba16 93.63(3) 4_465 .
S22 Ba4 Ba16 107.11(3) . .
Sn8 Ba4 Ba16 51.439(12) . .
Ba8 Ba4 Ba16 53.825(11) . .
Ba12 Ba4 Ba16 85.200(14) . .
S13 Ba5 S1 85.41(4) . 3
S13 Ba5 S25 77.55(4) . .
S1 Ba5 S25 77.56(4) 3 .
S13 Ba5 S28 72.55(4) . 3
S1 Ba5 S28 73.75(4) 3 3
S25 Ba5 S28 139.71(4) . 3
S13 Ba5 S19 85.16(4) . 1_545
S1 Ba5 S19 145.41(4) 3 1_545
S25 Ba5 S19 132.11(4) . 1_545
S28 Ba5 S19 71.67(4) 3 1_545
S13 Ba5 S11 147.96(5) . 3_545
S1 Ba5 S11 93.41(4) 3 3_545
S25 Ba5 S11 70.97(4) . 3_545
S28 Ba5 S11 137.68(4) 3 3_545
S19 Ba5 S11 111.64(4) 1_545 3_545
S13 Ba5 S9 144.57(4) . 3_545
S1 Ba5 S9 83.89(4) 3 3_545
S25 Ba5 S9 132.12(4) . 3_545
S28 Ba5 S9 72.03(4) 3 3_545
S19 Ba5 S9 84.78(4) 1_545 3_545
S11 Ba5 S9 66.51(4) 3_545 3_545
S13 Ba5 S17 91.10(4) . 1_545
S1 Ba5 S17 147.97(4) 3 1_545
S25 Ba5 S17 70.61(4) . 1_545
S28 Ba5 S17 135.14(4) 3 1_545
S19 Ba5 S17 65.40(4) 1_545 1_545
S11 Ba5 S17 73.19(4) 3_545 1_545
S9 Ba5 S17 115.01(4) 3_545 1_545
S13 Ba5 Ba16 132.72(3) . 3_545
S1 Ba5 Ba16 141.77(3) 3 3_545
S25 Ba5 Ba16 109.29(3) . 3_545
S28 Ba5 Ba16 110.78(3) 3 3_545
S19 Ba5 Ba16 54.86(3) 1_545 3_545
S11 Ba5 Ba16 56.79(3) 3_545 3_545
S9 Ba5 Ba16 63.34(3) 3_545 3_545
S17 Ba5 Ba16 52.07(3) 1_545 3_545
S13 Ba5 Ba11 46.53(3) . 3
S1 Ba5 Ba11 45.67(3) 3 3
S25 Ba5 Ba11 92.28(3) . 3
S28 Ba5 Ba11 47.45(3) 3 3
S19 Ba5 Ba11 107.37(3) 1_545 3
S11 Ba5 Ba11 138.88(3) 3_545 3
S9 Ba5 Ba11 105.43(3) 3_545 3
S17 Ba5 Ba11 137.42(3) 1_545 3
Ba16 Ba5 Ba11 158.008(12) 3_545 3
S13 Ba5 Ba2 108.60(3) . 3_545
S1 Ba5 Ba2 49.08(3) 3 3_545
S25 Ba5 Ba2 45.93(3) . 3_545
S28 Ba5 Ba2 121.63(3) 3 3_545
S19 Ba5 Ba2 162.78(3) 1_545 3_545
S11 Ba5 Ba2 51.33(3) 3_545 3_545
S9 Ba5 Ba2 89.23(3) 3_545 3_545
S17 Ba5 Ba2 103.08(3) 1_545 3_545
Ba16 Ba5 Ba2 108.106(14) 3_545 3_545
Ba11 Ba5 Ba2 89.778(11) 3 3_545
S13 Ba5 Ba6 47.69(3) . 1_545
S1 Ba5 Ba6 108.39(3) 3 1_545
S25 Ba5 Ba6 46.89(3) . 1_545
S28 Ba5 Ba6 118.77(3) 3 1_545
S19 Ba5 Ba6 89.14(3) 1_545 1_545
S11 Ba5 Ba6 103.54(3) 3_545 1_545
S9 Ba5 Ba6 165.14(3) 3_545 1_545
S17 Ba5 Ba6 50.24(3) 1_545 1_545
Ba16 Ba5 Ba6 102.153(12) 3_545 1_545
Ba11 Ba5 Ba6 89.320(10) 3 1_545
Ba2 Ba5 Ba6 92.683(11) 3_545 1_545
S18 Ba6 S15 130.48(4) . .
S18 Ba6 S8 99.63(4) . .
S15 Ba6 S8 64.92(4) . .
S18 Ba6 S25 125.00(4) . 1_565
S15 Ba6 S25 70.39(4) . 1_565
S8 Ba6 S25 130.96(4) . 1_565
S18 Ba6 S24 149.02(4) . 1_565
S15 Ba6 S24 79.62(4) . 1_565
S8 Ba6 S24 86.26(4) . 1_565
S25 Ba6 S24 66.45(4) 1_565 1_565
S18 Ba6 S13 70.30(4) . 1_565
S15 Ba6 S13 142.62(4) . 1_565
S8 Ba6 S13 150.56(4) . 1_565
S25 Ba6 S13 72.49(4) 1_565 1_565
S24 Ba6 S13 89.65(4) 1_565 1_565
S18 Ba6 S12 77.53(4) . 1_565
S15 Ba6 S12 137.68(4) . 1_565
S8 Ba6 S12 81.18(4) . 1_565
S25 Ba6 S12 123.89(4) 1_565 1_565
S24 Ba6 S12 73.35(4) 1_565 1_565
S13 Ba6 S12 69.74(4) 1_565 1_565
S18 Ba6 S17 70.10(4) . .
S15 Ba6 S17 77.35(4) . .
S8 Ba6 S17 118.70(4) . .
S25 Ba6 S17 67.47(4) 1_565 .
S24 Ba6 S17 133.10(4) 1_565 .
S13 Ba6 S17 84.73(4) 1_565 .
S12 Ba6 S17 144.08(4) 1_565 .
S18 Ba6 Ba5 80.83(3) . 1_565
S15 Ba6 Ba5 103.59(3) . 1_565
S8 Ba6 Ba5 165.42(3) . 1_565
S25 Ba6 Ba5 44.63(3) 1_565 1_565
S24 Ba6 Ba5 100.89(3) 1_565 1_565
S13 Ba6 Ba5 43.22(3) 1_565 1_565
S12 Ba6 Ba5 112.95(3) 1_565 1_565
S17 Ba6 Ba5 47.57(3) . 1_565
S18 Ba6 Ba14 164.50(3) . .
S15 Ba6 Ba14 42.27(3) . .
S8 Ba6 Ba14 88.52(3) . .
S25 Ba6 Ba14 43.43(3) 1_565 .
S24 Ba6 Ba14 43.92(3) 1_565 .
S13 Ba6 Ba14 108.36(3) 1_565 .
S12 Ba6 Ba14 117.00(3) 1_565 .
S17 Ba6 Ba14 94.43(3) . .
Ba5 Ba6 Ba14 87.983(11) 1_565 .
S18 Ba6 Ba8 131.17(3) . .
S15 Ba6 Ba8 71.00(3) . .
S8 Ba6 Ba8 44.18(3) . .
S25 Ba6 Ba8 102.81(3) 1_565 .
S24 Ba6 Ba8 42.63(3) 1_565 .
S13 Ba6 Ba8 122.35(3) 1_565 .
S12 Ba6 Ba8 67.00(3) 1_565 .
S17 Ba6 Ba8 148.29(3) . .
Ba5 Ba6 Ba8 143.294(12) 1_565 .
Ba14 Ba6 Ba8 63.223(12) . .
S18 Ba6 Ba11 111.59(3) . 3
S15 Ba6 Ba11 42.92(3) . 3
S8 Ba6 Ba11 105.39(3) . 3
S25 Ba6 Ba11 43.57(3) 1_565 3
S24 Ba6 Ba11 95.74(3) 1_565 3
S13 Ba6 Ba11 104.02(3) 1_565 3
S12 Ba6 Ba11 167.10(3) 1_565 3
S17 Ba6 Ba11 41.94(3) . 3
Ba5 Ba6 Ba11 61.537(12) 1_565 3
Ba14 Ba6 Ba11 53.176(8) . 3
Ba8 Ba6 Ba11 109.761(12) . 3
S14 Ba7 S28 121.93(4) . 3
S14 Ba7 S19 137.62(4) . 1_545
S28 Ba7 S19 70.72(4) 3 1_545
S14 Ba7 S30 104.89(4) . .
S28 Ba7 S30 133.02(4) 3 .
S19 Ba7 S30 72.29(4) 1_545 .
S14 Ba7 S13 70.73(4) . .
S28 Ba7 S13 68.24(4) 3 .
S19 Ba7 S13 79.98(4) 1_545 .
S30 Ba7 S13 131.07(4) . .
S14 Ba7 S16 75.50(4) . .
S28 Ba7 S16 117.07(4) 3 .
S19 Ba7 S16 138.99(4) 1_545 .
S30 Ba7 S16 76.02(4) . .
S13 Ba7 S16 141.03(4) . .
S14 Ba7 S29 147.15(4) . 3
S28 Ba7 S29 66.21(4) 3 3
S19 Ba7 S29 74.82(4) 1_545 3
S30 Ba7 S29 76.97(4) . 3
S13 Ba7 S29 132.99(4) . 3
S16 Ba7 S29 73.20(4) . 3
S14 Ba7 S17 66.73(4) . .
S28 Ba7 S17 67.28(4) 3 .
S19 Ba7 S17 137.70(4) 1_545 .
S30 Ba7 S17 144.88(4) . .
S13 Ba7 S17 80.19(4) . .
S16 Ba7 S17 68.85(4) . .
S29 Ba7 S17 92.58(4) 3 .
S14 Ba7 Ba16 112.70(3) . 3
S28 Ba7 Ba16 45.86(3) 3 3
S19 Ba7 Ba16 103.72(3) 1_545 3
S30 Ba7 Ba16 120.60(3) . 3
S13 Ba7 Ba16 104.52(3) . 3
S16 Ba7 Ba16 71.25(3) . 3
S29 Ba7 Ba16 46.86(3) 3 3
S17 Ba7 Ba16 47.15(3) . 3
S14 Ba7 Ba15 151.11(3) . 3
S28 Ba7 Ba15 86.64(3) 3 3
S19 Ba7 Ba15 42.79(3) 1_545 3
S30 Ba7 Ba15 46.39(3) . 3
S13 Ba7 Ba15 122.70(3) . 3
S16 Ba7 Ba15 96.24(3) . 3
S29 Ba7 Ba15 44.30(3) 3 3
S17 Ba7 Ba15 136.65(3) . 3
Ba16 Ba7 Ba15 89.741(13) 3 3
S14 Ba7 Ba5 112.73(3) . .
S28 Ba7 Ba5 44.06(3) 3 .
S19 Ba7 Ba5 44.91(3) 1_545 .
S30 Ba7 Ba5 115.95(3) . .
S13 Ba7 Ba5 42.04(3) . .
S16 Ba7 Ba5 161.13(3) . .
S29 Ba7 Ba5 94.60(3) 3 .
S17 Ba7 Ba5 98.07(3) . .
Ba16 Ba7 Ba5 89.890(14) 3 .
Ba15 Ba7 Ba5 83.992(13) 3 .
S14 Ba7 Ba11 78.04(3) . 3
S28 Ba7 Ba11 43.98(3) 3 3
S19 Ba7 Ba11 100.95(3) 1_545 3
S30 Ba7 Ba11 172.67(3) . 3
S13 Ba7 Ba11 43.11(3) . 3
S16 Ba7 Ba11 111.30(3) . 3
S29 Ba7 Ba11 104.34(3) 3 3
S17 Ba7 Ba11 42.45(3) . 3
Ba16 Ba7 Ba11 63.148(9) 3 3
Ba15 Ba7 Ba11 130.033(13) 3 3
Ba5 Ba7 Ba11 56.903(11) . 3
S5 Ba8 S9 171.74(5) 4_465 .
S5 Ba8 S24 75.42(4) 4_465 1_565
S9 Ba8 S24 112.57(5) . 1_565
S5 Ba8 S8 107.42(4) 4_465 .
S9 Ba8 S8 75.59(4) . .
S24 Ba8 S8 88.87(4) 1_565 .
S5 Ba8 S22 90.54(5) 4_465 1_565
S9 Ba8 S22 90.08(4) . 1_565
S24 Ba8 S22 72.11(4) 1_565 1_565
S8 Ba8 S22 149.86(4) . 1_565
S5 Ba8 S27 73.85(4) 4_465 .
S9 Ba8 S27 100.35(4) . .
S24 Ba8 S27 136.11(4) 1_565 .
S8 Ba8 S27 71.60(4) . .
S22 Ba8 S27 137.94(4) 1_565 .
S5 Ba8 S20 86.29(4) 4_465 1_565
S9 Ba8 S20 86.29(4) . 1_565
S24 Ba8 S20 136.02(4) 1_565 1_565
S8 Ba8 S20 135.03(4) . 1_565
S22 Ba8 S20 68.38(4) 1_565 1_565
S27 Ba8 S20 71.77(4) . 1_565
S5 Ba8 Sn3 143.30(3) 4_465 .
S9 Ba8 Sn3 38.40(3) . .
S24 Ba8 Sn3 106.33(3) 1_565 .
S8 Ba8 Sn3 37.45(3) . .
S22 Ba8 Sn3 125.42(3) 1_565 .
S27 Ba8 Sn3 81.78(3) . .
S20 Ba8 Sn3 111.85(3) 1_565 .
S5 Ba8 Sn6 74.94(3) 4_465 1_565
S9 Ba8 Sn6 100.94(3) . 1_565
S24 Ba8 Sn6 99.83(3) 1_565 1_565
S8 Ba8 Sn6 171.30(3) . 1_565
S22 Ba8 Sn6 36.42(3) 1_565 1_565
S27 Ba8 Sn6 101.55(3) . 1_565
S20 Ba8 Sn6 36.27(3) 1_565 1_565
Sn3 Ba8 Sn6 137.852(16) . 1_565
S5 Ba8 Ba16 111.14(3) 4_465 .
S9 Ba8 Ba16 60.95(3) . .
S24 Ba8 Ba16 173.25(3) 1_565 .
S8 Ba8 Ba16 87.55(3) . .
S22 Ba8 Ba16 108.74(3) 1_565 .
S27 Ba8 Ba16 47.50(3) . .
S20 Ba8 Ba16 48.13(3) 1_565 .
Sn3 Ba8 Ba16 67.540(11) . .
Sn6 Ba8 Ba16 83.812(12) 1_565 .
S5 Ba8 Ba12 111.28(3) 4_465 1_565
S9 Ba8 Ba12 74.54(3) . 1_565
S24 Ba8 Ba12 47.58(3) 1_565 1_565
S8 Ba8 Ba12 106.28(3) . 1_565
S22 Ba8 Ba12 43.73(3) 1_565 1_565
S27 Ba8 Ba12 174.87(3) . 1_565
S20 Ba8 Ba12 107.90(3) 1_565 1_565
Sn3 Ba8 Ba12 93.735(12) . 1_565
Sn6 Ba8 Ba12 80.088(12) 1_565 1_565
Ba16 Ba8 Ba12 128.370(11) . 1_565
S5 Ba8 Ba1 50.62(3) 4_465 1_565
S9 Ba8 Ba1 133.04(3) . 1_565
S24 Ba8 Ba1 47.31(3) 1_565 1_565
S8 Ba8 Ba1 131.78(3) . 1_565
S22 Ba8 Ba1 46.10(3) 1_565 1_565
S27 Ba8 Ba1 122.86(3) . 1_565
S20 Ba8 Ba1 90.34(3) 1_565 1_565
Sn3 Ba8 Ba1 151.952(13) . 1_565
Sn6 Ba8 Ba1 56.297(12) 1_565 1_565
Ba16 Ba8 Ba1 138.040(13) . 1_565
Ba12 Ba8 Ba1 62.112(9) 1_565 1_565
S4 Ba9 S28 127.36(4) . .
S4 Ba9 S27 144.75(4) . .
S28 Ba9 S27 68.10(4) . .
S4 Ba9 S12 90.73(4) . .
S28 Ba9 S12 137.49(4) . .
S27 Ba9 S12 92.25(4) . .
S4 Ba9 S11 71.96(4) . .
S28 Ba9 S11 70.81(4) . .
S27 Ba9 S11 88.10(4) . .
S12 Ba9 S11 148.77(4) . .
S4 Ba9 S9 131.98(4) . 1_545
S28 Ba9 S9 70.39(4) . 1_545
S27 Ba9 S9 81.41(4) . 1_545
S12 Ba9 S9 69.58(4) . 1_545
S11 Ba9 S9 140.98(4) . 1_545
S4 Ba9 S1 70.63(4) . .
S28 Ba9 S1 69.78(4) . .
S27 Ba9 S1 137.38(4) . .
S12 Ba9 S1 115.08(4) . .
S11 Ba9 S1 84.15(4) . .
S9 Ba9 S1 78.84(4) 1_545 .
S4 Ba9 S8 75.87(4) . .
S28 Ba9 S8 123.71(4) . .
S27 Ba9 S8 70.26(4) . .
S12 Ba9 S8 79.09(4) . .
S11 Ba9 S8 71.66(4) . .
S9 Ba9 S8 136.55(4) 1_545 .
S1 Ba9 S8 143.40(4) . .
S4 Ba9 Sn8 167.19(3) . .
S28 Ba9 Sn8 39.86(3) . .
S27 Ba9 Sn8 40.97(3) . .
S12 Ba9 Sn8 100.99(3) . .
S11 Ba9 Sn8 99.61(3) . .
S9 Ba9 Sn8 50.05(3) 1_545 .
S1 Ba9 Sn8 99.37(3) . .
S8 Ba9 Sn8 111.22(3) . .
S4 Ba9 Sn3 66.76(3) . .
S28 Ba9 Sn3 100.50(3) . .
S27 Ba9 Sn3 79.85(3) . .
S12 Ba9 Sn3 113.08(3) . .
S11 Ba9 Sn3 36.41(3) . .
S9 Ba9 Sn3 161.15(3) 1_545 .
S1 Ba9 Sn3 114.26(3) . .
S8 Ba9 Sn3 35.51(3) . .
Sn8 Ba9 Sn3 112.368(12) . .
S4 Ba9 Ba12 125.36(3) . .
S28 Ba9 Ba12 106.19(3) . .
S27 Ba9 Ba12 45.44(3) . .
S12 Ba9 Ba12 46.93(3) . .
S11 Ba9 Ba12 124.10(3) . .
S9 Ba9 Ba12 71.63(3) 1_545 .
S1 Ba9 Ba12 149.48(3) . .
S8 Ba9 Ba12 64.98(3) . .
Sn8 Ba9 Ba12 67.276(14) . .
Sn3 Ba9 Ba12 96.261(11) . .
S4 Ba9 Ba11 80.93(3) . .
S28 Ba9 Ba11 46.45(3) . .
S27 Ba9 Ba11 105.30(3) . .
S12 Ba9 Ba11 159.64(3) . .
S11 Ba9 Ba11 44.66(3) . .
S9 Ba9 Ba11 102.42(3) 1_545 .
S1 Ba9 Ba11 44.61(3) . .
S8 Ba9 Ba11 116.22(3) . .
Sn8 Ba9 Ba11 86.304(12) . .
Sn3 Ba9 Ba11 80.736(10) . .
Ba12 Ba9 Ba11 150.186(12) . .
S10 Ba10 S21 81.97(5) 1_545 4
S10 Ba10 S4 91.45(5) 1_545 .
S21 Ba10 S4 127.55(4) 4 .
S10 Ba10 S14 137.59(4) 1_545 .
S21 Ba10 S14 135.18(5) 4 .
S4 Ba10 S14 80.24(4) . .
S10 Ba10 S18 84.43(5) 1_545 1_545
S21 Ba10 S18 73.35(4) 4 1_545
S4 Ba10 S18 157.99(4) . 1_545
S14 Ba10 S18 88.26(4) . 1_545
S10 Ba10 S6 147.90(5) 1_545 .
S21 Ba10 S6 78.84(4) 4 .
S4 Ba10 S6 80.39(4) . .
S14 Ba10 S6 71.86(4) . .
S18 Ba10 S6 113.88(4) 1_545 .
S10 Ba10 S12 68.81(4) 1_545 .
S21 Ba10 S12 138.51(4) 4 .
S4 Ba10 S12 83.30(4) . .
S14 Ba10 S12 68.93(4) . .
S18 Ba10 S12 75.04(4) 1_545 .
S6 Ba10 S12 139.47(4) . .
S10 Ba10 Sn4 103.45(4) 1_545 .
S21 Ba10 Sn4 143.79(3) 4 .
S4 Ba10 Sn4 88.43(3) . .
S14 Ba10 Sn4 35.50(3) . .
S18 Ba10 Sn4 71.65(3) 1_545 .
S6 Ba10 Sn4 107.27(3) . .
S12 Ba10 Sn4 35.22(3) . .
S10 Ba10 Ba3 47.30(3) 1_545 1_545
S21 Ba10 Ba3 47.88(3) 4 1_545
S4 Ba10 Ba3 136.73(3) . 1_545
S14 Ba10 Ba3 136.85(3) . 1_545
S18 Ba10 Ba3 49.02(3) 1_545 1_545
S6 Ba10 Ba3 125.70(3) . 1_545
S12 Ba10 Ba3 90.87(3) . 1_545
Sn4 Ba10 Ba3 110.658(12) . 1_545
S10 Ba10 Ba3 137.37(3) 1_545 .
S21 Ba10 Ba3 123.77(3) 4 .
S4 Ba10 Ba3 46.11(3) . .
S14 Ba10 Ba3 47.00(3) . .
S18 Ba10 Ba3 132.46(3) 1_545 .
S6 Ba10 Ba3 46.14(3) . .
S12 Ba10 Ba3 97.42(3) . .
Sn4 Ba10 Ba3 76.100(10) . .
Ba3 Ba10 Ba3 171.648(15) 1_545 .
S10 Ba10 Ba9 65.15(3) 1_545 .
S21 Ba10 Ba9 142.67(3) 4 .
S4 Ba10 Ba9 42.23(3) . .
S14 Ba10 Ba9 82.09(3) . .
S18 Ba10 Ba9 117.84(3) 1_545 .
S6 Ba10 Ba9 120.44(3) . .
S12 Ba10 Ba9 44.23(3) . .
Sn4 Ba10 Ba9 65.588(14) . .
Ba3 Ba10 Ba9 110.083(11) 1_545 .
Ba3 Ba10 Ba9 76.918(10) . .
S10 Ba10 Ba4 106.95(3) 1_545 4_565
S21 Ba10 Ba4 58.06(3) 4 4_565
S4 Ba10 Ba4 74.97(3) . 4_565
S14 Ba10 Ba4 110.69(3) . 4_565
S18 Ba10 Ba4 126.91(3) 1_545 4_565
S6 Ba10 Ba4 40.95(3) . 4_565
S12 Ba10 Ba4 157.84(3) . 4_565
Sn4 Ba10 Ba4 145.491(13) . 4_565
Ba3 Ba10 Ba4 101.910(11) 1_545 4_565
Ba3 Ba10 Ba4 70.562(9) . 4_565
Ba9 Ba10 Ba4 113.748(14) . 4_565
S1 Ba11 S11 89.35(4) . .
S1 Ba11 S17 142.81(5) . 3_554
S11 Ba11 S17 76.65(4) . 3_554
S1 Ba11 S13 81.96(4) . 3_554
S11 Ba11 S13 141.71(5) . 3_554
S17 Ba11 S13 88.08(4) 3_554 3_554
S1 Ba11 S15 126.37(4) . 3_554
S11 Ba11 S15 139.78(4) . 3_554
S17 Ba11 S15 82.05(4) 3_554 3_554
S13 Ba11 S15 69.69(4) 3_554 3_554
S1 Ba11 S28 71.80(4) . .
S11 Ba11 S28 72.05(4) . .
S17 Ba11 S28 71.12(4) 3_554 .
S13 Ba11 S28 69.80(4) 3_554 .
S15 Ba11 S28 131.53(4) 3_554 .
S1 Ba11 S25 136.08(4) . 3_564
S11 Ba11 S25 70.48(4) . 3_564
S17 Ba11 S25 71.26(4) 3_554 3_564
S13 Ba11 S25 137.13(4) 3_554 3_564
S15 Ba11 S25 70.50(4) 3_554 3_564
S28 Ba11 S25 131.57(4) . 3_564
S1 Ba11 S2 68.87(4) . .
S11 Ba11 S2 84.58(4) . .
S17 Ba11 S2 141.31(4) 3_554 .
S13 Ba11 S2 125.38(4) 3_554 .
S15 Ba11 S2 91.56(4) 3_554 .
S28 Ba11 S2 134.05(4) . .
S25 Ba11 S2 70.65(4) 3_564 .
S1 Ba11 Sn4 114.73(3) . 3_554
S11 Ba11 Sn4 148.59(3) . 3_554
S17 Ba11 Sn4 72.00(3) 3_554 3_554
S13 Ba11 Sn4 36.53(3) 3_554 3_554
S15 Ba11 Sn4 36.71(3) 3_554 3_554
S28 Ba11 Sn4 95.64(3) . 3_554
S25 Ba11 Sn4 100.62(3) 3_564 3_554
S2 Ba11 Sn4 121.85(3) . 3_554
S1 Ba11 Sn1 35.97(3) . .
S11 Ba11 Sn1 74.69(3) . .
S17 Ba11 Sn1 151.30(3) 3_554 .
S13 Ba11 Sn1 113.92(3) 3_554 .
S15 Ba11 Sn1 121.83(3) 3_554 .
S28 Ba11 Sn1 98.38(3) . .
S25 Ba11 Sn1 100.16(3) 3_564 .
S2 Ba11 Sn1 36.28(3) . .
Sn4 Ba11 Sn1 136.556(14) 3_554 .
S1 Ba11 Ba14 109.11(3) . 3_554
S11 Ba11 Ba14 108.68(3) . 3_554
S17 Ba11 Ba14 108.01(3) 3_554 3_554
S13 Ba11 Ba14 109.40(3) 3_554 3_554
S15 Ba11 Ba14 47.29(3) 3_554 3_554
S28 Ba11 Ba14 178.77(3) . 3_554
S25 Ba11 Ba14 48.36(3) 3_564 3_554
S2 Ba11 Ba14 47.16(3) . 3_554
Sn4 Ba11 Ba14 83.236(13) 3_554 3_554
Sn1 Ba11 Ba14 82.789(15) . 3_554
S1 Ba11 Ba5 44.36(3) . 3_554
S11 Ba11 Ba5 107.44(3) . 3_554
S17 Ba11 Ba5 107.17(3) 3_554 3_554
S13 Ba11 Ba5 43.97(3) 3_554 3_554
S15 Ba11 Ba5 111.31(3) 3_554 3_554
S28 Ba11 Ba5 46.03(3) . 3_554
S25 Ba11 Ba5 177.56(3) 3_564 3_554
S2 Ba11 Ba5 110.66(3) . 3_554
Sn4 Ba11 Ba5 80.491(11) 3_554 3_554
Sn1 Ba11 Ba5 80.330(11) . 3_554
Ba14 Ba11 Ba5 134.059(11) 3_554 3_554
S22 Ba12 S15 166.08(4) . .
S22 Ba12 S27 77.62(4) . .
S15 Ba12 S27 109.94(4) . .
S22 Ba12 S7 80.43(5) . 4_465
S15 Ba12 S7 85.89(4) . 4_465
S27 Ba12 S7 130.37(4) . 4_465
S22 Ba12 S24 73.62(4) . .
S15 Ba12 S24 104.39(4) . .
S27 Ba12 S24 139.94(4) . .
S7 Ba12 S24 71.15(4) 4_465 .
S22 Ba12 S12 116.90(4) . .
S15 Ba12 S12 75.11(4) . .
S27 Ba12 S12 93.22(4) . .
S7 Ba12 S12 136.34(4) 4_465 .
S24 Ba12 S12 76.04(4) . .
S22 Ba12 S5 88.61(4) . 4_465
S15 Ba12 S5 83.21(4) . 4_465
S27 Ba12 S5 70.80(4) . 4_465
S7 Ba12 S5 64.68(4) 4_465 4_465
S24 Ba12 S5 134.51(4) . 4_465
S12 Ba12 S5 146.87(4) . 4_465
S22 Ba12 Sn4 151.86(3) . .
S15 Ba12 Sn4 38.17(3) . .
S27 Ba12 Sn4 109.17(3) . .
S7 Ba12 Sn4 111.06(3) 4_465 .
S24 Ba12 Sn4 85.65(3) . .
S12 Ba12 Sn4 37.49(3) . .
S5 Ba12 Sn4 119.52(3) 4_465 .
S22 Ba12 Ba14 121.55(3) . .
S15 Ba12 Ba14 45.34(3) . .
S27 Ba12 Ba14 110.46(3) . .
S7 Ba12 Ba14 49.41(3) 4_465 .
S24 Ba12 Ba14 108.21(3) . .
S12 Ba12 Ba14 120.06(3) . .
S5 Ba12 Ba14 47.38(3) 4_465 .
Sn4 Ba12 Ba14 82.596(12) . .
S22 Ba12 Ba8 47.73(3) . 1_545
S15 Ba12 Ba8 139.69(3) . 1_545
S27 Ba12 Ba8 94.17(3) . 1_545
S7 Ba12 Ba8 102.90(3) 4_465 1_545
S24 Ba12 Ba8 45.77(3) . 1_545
S12 Ba12 Ba8 71.63(3) . 1_545
S5 Ba12 Ba8 136.30(3) 4_465 1_545
Sn4 Ba12 Ba8 104.127(12) . 1_545
Ba14 Ba12 Ba8 150.987(12) . 1_545
S22 Ba12 Ba9 102.32(4) . .
S15 Ba12 Ba9 91.10(3) . .
S27 Ba12 Ba9 46.66(3) . .
S7 Ba12 Ba9 174.45(3) 4_465 .
S24 Ba12 Ba9 114.17(3) . .
S12 Ba12 Ba9 46.68(3) . .
S5 Ba12 Ba9 110.37(3) 4_465 .
Sn4 Ba12 Ba9 68.711(14) . .
Ba14 Ba12 Ba9 125.617(13) . .
Ba8 Ba12 Ba9 82.394(10) 1_545 .
S22 Ba12 Ba8 108.49(3) . .
S15 Ba12 Ba8 72.03(3) . .
S27 Ba12 Ba8 46.06(3) . .
S7 Ba12 Ba8 102.92(3) 4_465 .
S24 Ba12 Ba8 173.50(3) . .
S12 Ba12 Ba8 107.73(3) . .
S5 Ba12 Ba8 40.58(3) 4_465 .
Sn4 Ba12 Ba8 94.249(11) . .
Ba14 Ba12 Ba8 65.361(13) . .
Ba8 Ba12 Ba8 140.113(14) 1_545 .
Ba9 Ba12 Ba8 71.684(9) . .
S29 Ba13 S26 141.64(5) 2_565 .
S29 Ba13 S7 130.48(4) 2_565 4_465
S26 Ba13 S7 76.23(4) . 4_465
S29 Ba13 S16 80.89(5) 2_565 4_465
S26 Ba13 S16 85.06(4) . 4_465
S7 Ba13 S16 70.91(5) 4_465 4_465
S29 Ba13 S3 88.55(4) 2_565 3
S26 Ba13 S3 80.12(4) . 3
S7 Ba13 S3 138.01(4) 4_465 3
S16 Ba13 S3 140.68(5) 4_465 3
S29 Ba13 S2 100.85(5) 2_565 3
S26 Ba13 S2 110.54(4) . 3
S7 Ba13 S2 83.08(4) 4_465 3
S16 Ba13 S2 145.71(4) 4_465 3
S3 Ba13 S2 73.41(4) 3 3
S29 Ba13 Sn1 102.90(3) 2_565 3
S26 Ba13 Sn1 89.67(3) . 3
S7 Ba13 Sn1 108.61(3) 4_465 3
S16 Ba13 Sn1 174.67(3) 4_465 3
S3 Ba13 Sn1 36.84(3) 3 3
S2 Ba13 Sn1 37.80(3) 3 3
S29 Ba13 Ba15 46.37(3) 2_565 2_565
S26 Ba13 Ba15 171.02(3) . 2_565
S7 Ba13 Ba15 100.43(3) 4_465 2_565
S16 Ba13 Ba15 101.85(3) 4_465 2_565
S3 Ba13 Ba15 97.59(3) 3 2_565
S2 Ba13 Ba15 60.58(3) 3 2_565
Sn1 Ba13 Ba15 83.479(11) 3 2_565
S29 Ba13 Ba15 97.83(3) 2_565 2
S26 Ba13 Ba15 43.86(3) . 2
S7 Ba13 Ba15 111.79(3) 4_465 2
S16 Ba13 Ba15 74.19(3) 4_465 2
S3 Ba13 Ba15 69.89(3) 3 2
S2 Ba13 Ba15 138.07(3) 3 2
Sn1 Ba13 Ba15 101.412(12) 3 2
Ba15 Ba13 Ba15 143.422(15) 2_565 2
S29 Ba13 Ba1 126.63(3) 2_565 .
S26 Ba13 Ba1 48.86(3) . .
S7 Ba13 Ba1 44.31(3) 4_465 .
S16 Ba13 Ba1 45.79(3) 4_465 .
S3 Ba13 Ba1 128.76(3) 3 .
S2 Ba13 Ba1 123.58(3) 3 .
Sn1 Ba13 Ba1 130.133(13) 3 .
Ba15 Ba13 Ba1 133.522(12) 2_565 .
Ba15 Ba13 Ba1 69.420(12) 2 .
S29 Ba13 Ba14 107.94(3) 2_565 .
S26 Ba13 Ba14 110.05(3) . .
S7 Ba13 Ba14 45.90(3) 4_465 .
S16 Ba13 Ba14 103.96(4) 4_465 .
S3 Ba13 Ba14 115.31(3) 3 .
S2 Ba13 Ba14 42.52(3) 3 .
Sn1 Ba13 Ba14 78.585(13) 3 .
Ba15 Ba13 Ba14 62.944(12) 2_565 .
Ba15 Ba13 Ba14 153.626(11) 2 .
Ba1 Ba13 Ba14 90.203(14) . .
S29 Ba13 Ba4 45.48(3) 2_565 2_565
S26 Ba13 Ba4 116.58(3) . 2_565
S7 Ba13 Ba4 163.59(3) 4_465 2_565
S16 Ba13 Ba4 118.46(3) 4_465 2_565
S3 Ba13 Ba4 43.27(3) 3 2_565
S2 Ba13 Ba4 82.66(3) 3 2_565
Sn1 Ba13 Ba4 63.405(13) 3 2_565
Ba15 Ba13 Ba4 65.299(9) 2_565 2_565
Ba15 Ba13 Ba4 84.348(10) 2 2_565
Ba1 Ba13 Ba4 151.925(12) . 2_565
Ba14 Ba13 Ba4 117.764(12) . 2_565
S26 Ba14 S15 143.49(4) 1_565 .
S26 Ba14 S2 80.29(4) 1_565 3
S15 Ba14 S2 101.41(4) . 3
S26 Ba14 S25 71.24(4) 1_565 1_565
S15 Ba14 S25 73.68(4) . 1_565
S2 Ba14 S25 76.84(4) 3 1_565
S26 Ba14 S24 74.92(4) 1_565 1_565
S15 Ba14 S24 83.39(4) . 1_565
S2 Ba14 S24 142.60(4) 3 1_565
S25 Ba14 S24 68.94(4) 1_565 1_565
S26 Ba14 S5 112.77(4) 1_565 4_465
S15 Ba14 S5 86.99(4) . 4_465
S2 Ba14 S5 144.80(4) 3 4_465
S25 Ba14 S5 137.79(4) 1_565 4_465
S24 Ba14 S5 71.87(4) 1_565 4_465
S26 Ba14 S7 130.83(4) 1_565 4_465
S15 Ba14 S7 84.89(4) . 4_465
S2 Ba14 S7 81.49(4) 3 4_465
S25 Ba14 S7 145.54(4) 1_565 4_465
S24 Ba14 S7 135.84(4) 1_565 4_465
S5 Ba14 S7 65.11(4) 4_465 4_465
S26 Ba14 S30 69.17(4) 1_565 4_465
S15 Ba14 S30 146.64(4) . 4_465
S2 Ba14 S30 89.13(4) 3 4_465
S25 Ba14 S30 139.66(4) 1_565 4_465
S24 Ba14 S30 107.20(4) 1_565 4_465
S5 Ba14 S30 67.62(4) 4_465 4_465
S7 Ba14 S30 65.28(4) 4_465 4_465
S26 Ba14 Sn2 105.25(3) 1_565 4_465
S15 Ba14 Sn2 109.06(3) . 4_465
S2 Ba14 Sn2 106.27(3) 3 4_465
S25 Ba14 Sn2 175.05(3) 1_565 4_465
S24 Ba14 Sn2 106.99(3) 1_565 4_465
S5 Ba14 Sn2 39.78(3) 4_465 4_465
S7 Ba14 Sn2 39.41(3) 4_465 4_465
S30 Ba14 Sn2 37.82(3) 4_465 4_465
S26 Ba14 Sn7 44.25(3) 1_565 1_565
S15 Ba14 Sn7 100.88(3) . 1_565
S2 Ba14 Sn7 101.25(3) 3 1_565
S25 Ba14 Sn7 41.36(3) 1_565 1_565
S24 Ba14 Sn7 42.08(3) 1_565 1_565
S5 Ba14 Sn7 110.72(3) 4_465 1_565
S7 Ba14 Sn7 172.89(3) 4_465 1_565
S30 Ba14 Sn7 108.02(3) 4_465 1_565
Sn2 Ba14 Sn7 133.711(14) 4_465 1_565
S26 Ba14 Ba1 55.82(3) 1_565 1_565
S15 Ba14 Ba1 129.69(3) . 1_565
S2 Ba14 Ba1 128.49(3) 3 1_565
S25 Ba14 Ba1 108.28(3) 1_565 1_565
S24 Ba14 Ba1 54.20(3) 1_565 1_565
S5 Ba14 Ba1 57.21(3) 4_465 1_565
S7 Ba14 Ba1 106.18(3) 4_465 1_565
S30 Ba14 Ba1 53.11(3) 4_465 1_565
Sn2 Ba14 Ba1 66.775(14) 4_465 1_565
Sn7 Ba14 Ba1 66.949(13) 1_565 1_565
S26 Ba14 Ba11 110.34(3) 1_565 3
S15 Ba14 Ba11 50.10(3) . 3
S2 Ba14 Ba11 54.76(3) 3 3
S25 Ba14 Ba11 50.59(3) 1_565 3
S24 Ba14 Ba11 109.14(3) 1_565 3
S5 Ba14 Ba11 135.24(3) 4_465 3
S7 Ba14 Ba11 94.97(3) 4_465 3
S30 Ba14 Ba11 142.02(3) 4_465 3
Sn2 Ba14 Ba11 134.347(15) 4_465 3
Sn7 Ba14 Ba11 91.941(13) 1_565 3
Ba1 Ba14 Ba11 158.830(13) 1_565 3
S19 Ba15 S26 115.11(4) 3_544 2_554
S19 Ba15 S23 138.81(4) 3_544 .
S26 Ba15 S23 99.53(4) 2_554 .
S19 Ba15 S29 80.67(4) 3_544 .
S26 Ba15 S29 143.66(4) 2_554 .
S23 Ba15 S29 84.27(4) . .
S19 Ba15 S30 75.20(4) 3_544 3_554
S26 Ba15 S30 72.80(4) 2_554 3_554
S23 Ba15 S30 139.46(4) . 3_554
S29 Ba15 S30 80.96(4) . 3_554
S19 Ba15 S20 77.18(4) 3_544 .
S26 Ba15 S20 104.94(4) 2_554 .
S23 Ba15 S20 72.72(4) . .
S29 Ba15 S20 110.61(4) . .
S30 Ba15 S20 147.75(4) 3_554 .
S19 Ba15 Sn8 58.08(3) 3_544 .
S26 Ba15 Sn8 172.09(3) 2_554 .
S23 Ba15 Sn8 85.34(3) . .
S29 Ba15 Sn8 42.59(3) . .
S30 Ba15 Sn8 107.50(3) 3_554 .
S20 Ba15 Sn8 70.41(3) . .
S19 Ba15 Sn6 106.73(3) 3_544 .
S26 Ba15 Sn6 110.26(3) 2_554 .
S23 Ba15 Sn6 36.63(3) . .
S29 Ba15 Sn6 94.34(3) . .
S30 Ba15 Sn6 174.63(3) 3_554 .
S20 Ba15 Sn6 36.69(3) . .
Sn8 Ba15 Sn6 70.105(12) . .
S19 Ba15 Ba2 156.67(3) 3_544 4_465
S26 Ba15 Ba2 49.47(3) 2_554 4_465
S23 Ba15 Ba2 50.09(3) . 4_465
S29 Ba15 Ba2 122.33(3) . 4_465
S30 Ba15 Ba2 109.88(3) 3_554 4_465
S20 Ba15 Ba2 89.69(3) . 4_465
Sn8 Ba15 Ba2 135.246(15) . 4_465
Sn6 Ba15 Ba2 70.417(11) . 4_465
S19 Ba15 Ba13 111.14(3) 3_544 2_564
S26 Ba15 Ba13 100.97(3) 2_554 2_564
S23 Ba15 Ba13 81.50(3) . 2_564
S29 Ba15 Ba13 43.46(3) . 2_564
S30 Ba15 Ba13 61.99(3) 3_554 2_564
S20 Ba15 Ba13 145.90(3) . 2_564
Sn8 Ba15 Ba13 85.858(13) . 2_564
Sn6 Ba15 Ba13 112.762(12) . 2_564
Ba2 Ba15 Ba13 90.577(11) 4_465 2_564
S19 Ba15 Ba13 87.83(3) 3_544 2_554
S26 Ba15 Ba13 42.69(3) 2_554 2_554
S23 Ba15 Ba13 105.01(3) . 2_554
S29 Ba15 Ba13 168.49(3) . 2_554
S30 Ba15 Ba13 95.63(3) 3_554 2_554
S20 Ba15 Ba13 66.89(3) . 2_554
Sn8 Ba15 Ba13 130.083(13) . 2_554
Sn6 Ba15 Ba13 89.473(11) . 2_554
Ba2 Ba15 Ba13 69.175(9) 4_465 2_554
Ba13 Ba15 Ba13 143.422(15) 2_564 2_554
S19 Ba15 Ba7 45.90(3) 3_544 3_554
S26 Ba15 Ba7 118.59(3) 2_554 3_554
S23 Ba15 Ba7 132.80(3) . 3_554
S29 Ba15 Ba7 48.54(3) . 3_554
S30 Ba15 Ba7 47.28(3) 3_554 3_554
S20 Ba15 Ba7 117.98(3) . 3_554
Sn8 Ba15 Ba7 60.507(13) . 3_554
Sn6 Ba15 Ba7 130.611(13) . 3_554
Ba2 Ba15 Ba7 152.245(13) 4_465 3_554
Ba13 Ba15 Ba7 65.615(11) 2_564 3_554
Ba13 Ba15 Ba7 121.698(12) 2_554 3_554
S28 Ba16 S27 71.00(4) . .
S28 Ba16 S20 139.20(4) . 1_565
S27 Ba16 S20 77.63(4) . 1_565
S28 Ba16 S29 70.04(4) . .
S27 Ba16 S29 73.68(4) . .
S20 Ba16 S29 76.65(4) 1_565 .
S28 Ba16 S17 72.04(4) . 3_554
S27 Ba16 S17 141.85(4) . 3_554
S20 Ba16 S17 139.44(4) 1_565 3_554
S29 Ba16 S17 102.14(4) . 3_554
S28 Ba16 S19 136.28(4) . 3_554
S27 Ba16 S19 152.64(4) . 3_554
S20 Ba16 S19 77.07(4) 1_565 3_554
S29 Ba16 S19 110.06(4) . 3_554
S17 Ba16 S19 65.17(4) 3_554 3_554
S28 Ba16 S11 69.77(4) . .
S27 Ba16 S11 86.96(4) . .
S20 Ba16 S11 134.44(4) 1_565 .
S29 Ba16 S11 139.20(4) . .
S17 Ba16 S11 71.64(4) 3_554 .
S19 Ba16 S11 103.57(4) 3_554 .
S28 Ba16 Sn8 41.64(3) . .
S27 Ba16 Sn8 42.82(3) . .
S20 Ba16 Sn8 97.59(3) 1_565 .
S29 Ba16 Sn8 42.98(3) . .
S17 Ba16 Sn8 108.79(3) 3_554 .
S19 Ba16 Sn8 152.33(3) 3_554 .
S11 Ba16 Sn8 99.39(3) . .
S28 Ba16 Ba5 108.24(3) . 3_564
S27 Ba16 Ba5 131.76(3) . 3_564
S20 Ba16 Ba5 112.06(3) 1_565 3_564
S29 Ba16 Ba5 153.61(3) . 3_564
S17 Ba16 Ba5 54.49(3) 3_554 3_564
S19 Ba16 Ba5 51.98(3) 3_554 3_564
S11 Ba16 Ba5 51.60(3) . 3_564
Sn8 Ba16 Ba5 148.242(14) . 3_564
S28 Ba16 Sn5 100.60(3) . 3_554
S27 Ba16 Sn5 163.89(3) . 3_554
S20 Ba16 Sn5 102.69(3) 1_565 3_554
S29 Ba16 Sn5 90.63(3) . 3_554
S17 Ba16 Sn5 37.04(3) 3_554 3_554
S19 Ba16 Sn5 37.05(3) 3_554 3_554
S11 Ba16 Sn5 103.29(3) . 3_554
Sn8 Ba16 Sn5 122.074(14) . 3_554
Ba5 Ba16 Sn5 63.425(11) 3_564 3_554
S28 Ba16 Ba8 117.64(3) . .
S27 Ba16 Ba8 51.62(3) . .
S20 Ba16 Ba8 53.19(3) 1_565 .
S29 Ba16 Ba8 109.20(3) . .
S17 Ba16 Ba8 148.64(3) 3_554 .
S19 Ba16 Ba8 103.82(3) 3_554 .
S11 Ba16 Ba8 83.68(3) . .
Sn8 Ba16 Ba8 93.799(14) . .
Ba5 Ba16 Ba8 95.039(13) 3_564 .
Sn5 Ba16 Ba8 140.864(15) 3_554 .
S28 Ba16 Ba7 47.84(3) . 3_554
S27 Ba16 Ba7 105.59(3) . 3_554
S20 Ba16 Ba7 121.82(3) 1_565 3_554
S29 Ba16 Ba7 51.10(3) . 3_554
S17 Ba16 Ba7 52.74(3) 3_554 3_554
S19 Ba16 Ba7 96.50(3) 3_554 3_554
S11 Ba16 Ba7 103.53(3) . 3_554
Sn8 Ba16 Ba7 62.885(13) . 3_554
Ba5 Ba16 Ba7 107.229(14) 3_564 3_554
Sn5 Ba16 Ba7 60.242(14) 3_554 3_554
Ba8 Ba16 Ba7 156.257(12) . 3_554
S3 Sn1 S4 113.08(6) . .
S3 Sn1 S1 109.88(6) . .
S4 Sn1 S1 104.86(6) . .
S3 Sn1 S2 109.06(6) . .
S4 Sn1 S2 115.21(6) . .
S1 Sn1 S2 104.20(6) . .
S3 Sn1 Ba13 55.67(4) . 3_554
S4 Sn1 Ba13 148.60(4) . 3_554
S1 Sn1 Ba13 106.54(4) . 3_554
S2 Sn1 Ba13 55.73(4) . 3_554
S3 Sn1 Ba11 144.89(5) . .
S4 Sn1 Ba11 101.25(4) . .
S1 Sn1 Ba11 51.40(4) . .
S2 Sn1 Ba11 59.28(4) . .
Ba13 Sn1 Ba11 97.753(17) 3_554 .
S6 Sn2 S30 121.19(6) . .
S6 Sn2 S7 120.73(6) . .
S30 Sn2 S7 103.83(6) . .
S6 Sn2 S5 105.56(6) . .
S30 Sn2 S5 106.58(6) . .
S7 Sn2 S5 95.05(6) . .
S6 Sn2 Ba14 165.07(4) . 4_565
S30 Sn2 Ba14 69.07(5) . 4_565
S7 Sn2 Ba14 61.99(4) . 4_565
S5 Sn2 Ba14 59.74(4) . 4_565
S10 Sn3 S8 111.74(6) . .
S10 Sn3 S9 117.21(6) . .
S8 Sn3 S9 110.22(6) . .
S10 Sn3 S11 108.81(6) . .
S8 Sn3 S11 111.73(6) . .
S9 Sn3 S11 96.15(6) . .
S10 Sn3 Ba8 142.69(4) . .
S8 Sn3 Ba8 57.06(4) . .
S9 Sn3 Ba8 53.64(4) . .
S11 Sn3 Ba8 108.20(4) . .
S10 Sn3 Ba2 49.31(4) . .
S8 Sn3 Ba2 134.88(4) . .
S9 Sn3 Ba2 114.69(4) . .
S11 Sn3 Ba2 59.89(4) . .
Ba8 Sn3 Ba2 164.280(15) . .
S10 Sn3 Ba9 121.29(4) . .
S8 Sn3 Ba9 57.84(4) . .
S9 Sn3 Ba9 120.16(4) . .
S11 Sn3 Ba9 54.42(4) . .
Ba8 Sn3 Ba9 84.748(11) . .
Ba2 Sn3 Ba9 94.644(11) . .
S14 Sn4 S12 111.31(6) . .
S14 Sn4 S13 106.77(6) . .
S12 Sn4 S13 109.02(6) . .
S14 Sn4 S15 116.24(6) . .
S12 Sn4 S15 111.56(6) . .
S13 Sn4 S15 101.15(6) . .
S14 Sn4 Ba12 145.17(4) . .
S12 Sn4 Ba12 57.55(4) . .
S13 Sn4 Ba12 108.04(4) . .
S15 Sn4 Ba12 55.05(4) . .
S14 Sn4 Ba11 103.81(4) . 3
S12 Sn4 Ba11 144.44(5) . 3
S13 Sn4 Ba11 53.43(4) . 3
S15 Sn4 Ba11 54.07(4) . 3
Ba12 Sn4 Ba11 95.749(14) . 3
S14 Sn4 Ba10 50.89(4) . .
S12 Sn4 Ba10 64.22(4) . .
S13 Sn4 Ba10 104.76(4) . .
S15 Sn4 Ba10 153.62(4) . .
Ba12 Sn4 Ba10 119.461(16) . .
Ba11 Sn4 Ba10 144.116(14) 3 .
S18 Sn5 S16 113.85(6) . .
S18 Sn5 S17 109.02(6) . .
S16 Sn5 S17 110.75(6) . .
S18 Sn5 S19 114.25(6) . .
S16 Sn5 S19 111.65(6) . .
S17 Sn5 S19 95.85(6) . .
S18 Sn5 Ba16 156.60(4) . 3
S16 Sn5 Ba16 88.94(5) . 3
S17 Sn5 Ba16 54.64(4) . 3
S19 Sn5 Ba16 57.61(4) . 3
S21 Sn6 S23 109.59(6) . .
S21 Sn6 S20 117.88(6) . .
S23 Sn6 S20 111.11(6) . .
S21 Sn6 S22 104.45(6) . .
S23 Sn6 S22 108.84(6) . .
S20 Sn6 S22 104.32(6) . .
S21 Sn6 Ba15 144.49(4) . .
S23 Sn6 Ba15 52.69(4) . .
S20 Sn6 Ba15 59.61(4) . .
S22 Sn6 Ba15 110.42(4) . .
S21 Sn6 Ba8 100.22(4) . 1_545
S23 Sn6 Ba8 149.18(4) . 1_545
S20 Sn6 Ba8 58.42(4) . 1_545
S22 Sn6 Ba8 54.36(4) . 1_545
Ba15 Sn6 Ba8 105.238(13) . 1_545
S25 Sn7 S24 89.90(5) . .
S25 Sn7 S26 89.11(5) . .
S24 Sn7 S26 93.77(5) . .
S25 Sn7 Ba14 55.92(4) . 1_545
S24 Sn7 Ba14 56.41(4) . 1_545
S26 Sn7 Ba14 53.97(3) . 1_545
S25 Sn7 Ba2 53.62(4) . 3_545
S24 Sn7 Ba2 128.04(4) . 3_545
S26 Sn7 Ba2 55.55(3) . 3_545
Ba14 Sn7 Ba2 71.913(12) 1_545 3_545
S28 Sn8 S27 90.51(5) . .
S28 Sn8 S29 90.03(5) . .
S27 Sn8 S29 93.84(5) . .
S28 Sn8 Ba16 55.33(3) . .
S27 Sn8 Ba16 55.25(4) . .
S29 Sn8 Ba16 56.79(4) . .
S28 Sn8 Ba15 116.13(4) . .
S27 Sn8 Ba15 136.95(4) . .
S29 Sn8 Ba15 55.65(4) . .
Ba16 Sn8 Ba15 111.704(14) . .
S28 Sn8 Ba4 130.42(4) . .
S27 Sn8 Ba4 57.23(4) . .
S29 Sn8 Ba4 59.71(4) . .
Ba16 Sn8 Ba4 75.084(13) . .
Ba15 Sn8 Ba4 80.142(15) . .
S28 Sn8 Ba9 55.26(4) . .
S27 Sn8 Ba9 55.41(4) . .
S29 Sn8 Ba9 128.79(4) . .
Ba16 Sn8 Ba9 72.105(11) . .
Ba15 Sn8 Ba9 167.378(15) . .
Ba4 Sn8 Ba9 112.426(16) . .
Sn1 S1 Ba5 177.36(7) . 3_554
Sn1 S1 Ba11 92.63(5) . .
Ba5 S1 Ba11 89.98(4) 3_554 .
Sn1 S1 Ba9 89.18(5) . .
Ba5 S1 Ba9 91.36(4) 3_554 .
Ba11 S1 Ba9 87.33(4) . .
Sn1 S1 Ba2 90.43(5) . 1_545
Ba5 S1 Ba2 87.15(4) 3_554 1_545
Ba11 S1 Ba2 147.00(6) . 1_545
Ba9 S1 Ba2 125.58(5) . 1_545
Sn1 S2 Ba14 158.15(7) . 3_554
Sn1 S2 Ba13 86.47(5) . 3_554
Ba14 S2 Ba13 93.16(4) 3_554 3_554
Sn1 S2 Ba2 101.31(5) . .
Ba14 S2 Ba2 91.25(4) 3_554 .
Ba13 S2 Ba2 145.81(6) 3_554 .
Sn1 S2 Ba11 84.44(5) . .
Ba14 S2 Ba11 78.08(4) 3_554 .
Ba13 S2 Ba11 125.80(5) 3_554 .
Ba2 S2 Ba11 88.27(4) . .
Sn1 S3 Ba13 87.49(5) . 3_554
Sn1 S3 Ba4 109.31(6) . 4_565
Ba13 S3 Ba4 94.09(4) 3_554 4_565
Sn1 S3 Ba2 90.14(5) . 1_545
Ba13 S3 Ba2 98.46(5) 3_554 1_545
Ba4 S3 Ba2 157.31(5) 4_565 1_545
Sn1 S4 Ba3 137.78(7) . .
Sn1 S4 Ba10 98.31(5) . .
Ba3 S4 Ba10 86.82(4) . .
Sn1 S4 Ba9 94.93(5) . .
Ba3 S4 Ba9 126.44(5) . .
Ba10 S4 Ba9 95.53(4) . .
Sn2 S5 Ba8 175.79(7) . 4_565
Sn2 S5 Ba14 80.49(5) . 4_565
Ba8 S5 Ba14 101.92(5) 4_565 4_565
Sn2 S5 Ba12 91.57(5) . 4_565
Ba8 S5 Ba12 92.19(4) 4_565 4_565
Ba14 S5 Ba12 82.07(4) 4_565 4_565
Sn2 S5 Ba4 88.02(5) . 4_565
Ba8 S5 Ba4 90.41(4) 4_565 4_565
Ba14 S5 Ba4 162.49(5) 4_565 4_565
Ba12 S5 Ba4 85.11(4) 4_565 4_565
Sn2 S5 Ba1 89.32(5) . 4
Ba8 S5 Ba1 88.14(4) 4_565 4
Ba14 S5 Ba1 72.35(3) 4_565 4
Ba12 S5 Ba1 153.90(5) 4_565 4
Ba4 S5 Ba1 121.00(5) 4_565 4
Sn2 S6 Ba3 142.85(7) . .
Sn2 S6 Ba10 111.74(6) . .
Ba3 S6 Ba10 86.02(4) . .
Sn2 S6 Ba4 96.00(5) . 4_565
Ba3 S6 Ba4 114.08(5) . 4_565
Ba10 S6 Ba4 98.25(5) . 4_565
Sn2 S7 Ba13 104.42(6) . 4_565
Sn2 S7 Ba1 99.57(5) . 4_565
Ba13 S7 Ba1 92.21(4) 4_565 4_565
Sn2 S7 Ba12 96.50(5) . 4_565
Ba13 S7 Ba12 157.26(6) 4_565 4_565
Ba1 S7 Ba12 93.05(4) 4_565 4_565
Sn2 S7 Ba14 78.60(4) . 4_565
Ba13 S7 Ba14 91.73(4) 4_565 4_565
Ba1 S7 Ba14 175.97(6) 4_565 4_565
Ba12 S7 Ba14 83.63(4) 4_565 4_565
Sn3 S8 Ba8 85.49(5) . .
Sn3 S8 Ba6 111.18(6) . .
Ba8 S8 Ba6 91.36(4) . .
Sn3 S8 Ba9 86.64(5) . .
Ba8 S8 Ba9 105.82(5) . .
Ba6 S8 Ba9 156.41(5) . .
Sn3 S9 Ba8 87.96(5) . .
Sn3 S9 Ba5 90.99(5) . 3_564
Ba8 S9 Ba5 140.67(6) . 3_564
Sn3 S9 Ba9 102.28(6) . 1_565
Ba8 S9 Ba9 129.87(5) . 1_565
Ba5 S9 Ba9 88.71(4) 3_564 1_565
Sn3 S10 Ba10 136.81(7) . 1_565
Sn3 S10 Ba2 95.31(5) . .
Ba10 S10 Ba2 124.51(6) 1_565 .
Sn3 S10 Ba3 103.58(6) . .
Ba10 S10 Ba3 86.65(4) 1_565 .
Ba2 S10 Ba3 100.11(5) . .
Sn3 S11 Ba11 170.15(7) . .
Sn3 S11 Ba5 91.21(5) . 3_564
Ba11 S11 Ba5 94.92(4) . 3_564
Sn3 S11 Ba9 89.16(5) . .
Ba11 S11 Ba9 88.42(4) . .
Ba5 S11 Ba9 155.66(6) 3_564 .
Sn3 S11 Ba16 98.00(5) . .
Ba11 S11 Ba16 91.26(4) . .
Ba5 S11 Ba16 71.61(3) 3_564 .
Ba9 S11 Ba16 84.24(4) . .
Sn3 S11 Ba2 83.92(5) . .
Ba11 S11 Ba2 89.24(4) . .
Ba5 S11 Ba2 82.52(4) 3_564 .
Ba9 S11 Ba2 121.68(5) . .
Ba16 S11 Ba2 154.07(5) . .
Sn4 S12 Ba9 113.68(6) . .
Sn4 S12 Ba12 84.97(5) . .
Ba9 S12 Ba12 86.39(4) . .
Sn4 S12 Ba6 89.37(5) . 1_545
Ba9 S12 Ba6 156.21(5) . 1_545
Ba12 S12 Ba6 102.09(5) . 1_545
Sn4 S12 Ba10 80.56(5) . .
Ba9 S12 Ba10 83.72(4) . .
Ba12 S12 Ba10 157.44(5) . .
Ba6 S12 Ba10 94.99(4) 1_545 .
Sn4 S13 Ba5 178.98(8) . .
Sn4 S13 Ba11 90.05(5) . 3
Ba5 S13 Ba11 89.50(4) . 3
Sn4 S13 Ba6 91.79(5) . 1_545
Ba5 S13 Ba6 89.08(4) . 1_545
Ba11 S13 Ba6 147.17(6) 3 1_545
Sn4 S13 Ba7 88.47(5) . .
Ba5 S13 Ba7 90.62(4) . .
Ba11 S13 Ba7 91.01(4) 3 .
Ba6 S13 Ba7 121.80(5) 1_545 .
Sn4 S14 Ba3 137.97(7) . .
Sn4 S14 Ba10 93.61(5) . .
Ba3 S14 Ba10 85.95(4) . .
Sn4 S14 Ba7 93.82(5) . .
Ba3 S14 Ba7 127.76(6) . .
Ba10 S14 Ba7 99.56(5) . .
Sn4 S15 Ba14 163.75(7) . .
Sn4 S15 Ba12 86.78(5) . .
Ba14 S15 Ba12 88.02(4) . .
Sn4 S15 Ba11 89.22(5) . 3
Ba14 S15 Ba11 82.61(4) . 3
Ba12 S15 Ba11 130.96(5) . 3
Sn4 S15 Ba6 101.62(5) . .
Ba14 S15 Ba6 92.98(4) . .
Ba12 S15 Ba6 134.60(5) . .
Ba11 S15 Ba6 94.03(4) 3 .
Sn5 S16 Ba13 130.65(7) . 4_565
Sn5 S16 Ba1 106.29(6) . 4_565
Ba13 S16 Ba1 88.82(4) 4_565 4_565
Sn5 S16 Ba7 91.58(5) . .
Ba13 S16 Ba7 94.18(5) 4_565 .
Ba1 S16 Ba7 153.55(6) 4_565 .
Sn5 S17 Ba11 174.82(7) . 3
Sn5 S17 Ba16 88.32(5) . 3
Ba11 S17 Ba16 95.58(4) 3 3
Sn5 S17 Ba5 91.34(5) . 1_565
Ba11 S17 Ba5 93.03(4) 3 1_565
Ba16 S17 Ba5 73.44(3) 3 1_565
Sn5 S17 Ba6 86.97(5) . .
Ba11 S17 Ba6 90.88(4) 3 .
Ba16 S17 Ba6 155.06(5) 3 .
Ba5 S17 Ba6 82.20(4) 1_565 .
Sn5 S17 Ba7 88.17(5) . .
Ba11 S17 Ba7 89.14(4) 3 .
Ba16 S17 Ba7 80.11(4) 3 .
Ba5 S17 Ba7 153.54(5) 1_565 .
Ba6 S17 Ba7 124.16(5) . .
Sn5 S18 Ba10 154.26(7) . 1_565
Sn5 S18 Ba3 102.96(6) . .
Ba10 S18 Ba3 83.46(4) 1_565 .
Sn5 S18 Ba6 93.49(5) . .
Ba10 S18 Ba6 110.77(5) 1_565 .
Ba3 S18 Ba6 96.19(5) . .
Sn5 S19 Ba15 115.76(6) . 3_565
Sn5 S19 Ba5 93.75(5) . 1_565
Ba15 S19 Ba5 149.95(6) 3_565 1_565
Sn5 S19 Ba7 98.68(5) . 1_565
Ba15 S19 Ba7 91.32(4) 3_565 1_565
Ba5 S19 Ba7 89.59(4) 1_565 1_565
Sn5 S19 Ba16 85.34(4) . 3
Ba15 S19 Ba16 102.27(5) 3_565 3
Ba5 S19 Ba16 73.16(3) 1_565 3
Ba7 S19 Ba16 162.55(6) 1_565 3
Sn6 S20 Ba16 159.83(7) . 1_545
Sn6 S20 Ba4 98.57(5) . 1_545
Ba16 S20 Ba4 92.83(4) 1_545 1_545
Sn6 S20 Ba8 85.30(5) . 1_545
Ba16 S20 Ba8 78.68(4) 1_545 1_545
Ba4 S20 Ba8 87.05(4) 1_545 1_545
Sn6 S20 Ba15 83.70(5) . .
Ba16 S20 Ba15 98.84(4) 1_545 .
Ba4 S20 Ba15 138.11(5) 1_545 .
Ba8 S20 Ba15 134.62(5) 1_545 .
Sn6 S21 Ba10 136.56(7) . 4_455
Sn6 S21 Ba3 94.04(5) . 4_465
Ba10 S21 Ba3 84.62(4) 4_455 4_465
Sn6 S21 Ba1 93.98(5) . .
Ba10 S21 Ba1 129.36(5) 4_455 .
Ba3 S21 Ba1 96.84(5) 4_465 .
Sn6 S22 Ba12 175.21(7) . .
Sn6 S22 Ba8 89.22(5) . 1_545
Ba12 S22 Ba8 88.54(4) . 1_545
Sn6 S22 Ba1 90.38(5) . .
Ba12 S22 Ba1 93.79(5) . .
Ba8 S22 Ba1 88.41(4) 1_545 .
Sn6 S22 Ba4 89.78(5) . .
Ba12 S22 Ba4 89.86(4) . .
Ba8 S22 Ba4 147.82(6) 1_545 .
Ba1 S22 Ba4 123.76(5) . .
Sn6 S23 Ba15 90.68(5) . .
Sn6 S23 Ba2 113.05(6) . 4_465
Ba15 S23 Ba2 83.70(4) . 4_465
Sn6 S23 Ba4 93.22(5) . .
Ba15 S23 Ba4 98.73(5) . .
Ba2 S23 Ba4 153.64(5) 4_465 .
Sn6 S23 Ba3 82.00(5) . 4_465
Ba15 S23 Ba3 163.15(5) . 4_465
Ba2 S23 Ba3 85.24(4) 4_465 4_465
Ba4 S23 Ba3 96.83(4) . 4_465
Sn7 S24 Ba8 178.53(7) . 1_545
Sn7 S24 Ba14 81.52(4) . 1_545
Ba8 S24 Ba14 99.72(4) 1_545 1_545
Sn7 S24 Ba12 92.38(5) . .
Ba8 S24 Ba12 86.66(4) 1_545 .
Ba14 S24 Ba12 162.67(6) 1_545 .
Sn7 S24 Ba6 86.79(4) . 1_545
Ba8 S24 Ba6 92.40(4) 1_545 1_545
Ba14 S24 Ba6 90.39(4) 1_545 1_545
Ba12 S24 Ba6 105.53(5) . 1_545
Sn7 S24 Ba1 92.15(5) . .
Ba8 S24 Ba1 88.94(4) 1_545 .
Ba14 S24 Ba1 75.27(4) 1_545 .
Ba12 S24 Ba1 88.85(4) . .
Ba6 S24 Ba1 165.62(5) 1_545 .
Sn7 S25 Ba5 101.53(5) . .
Sn7 S25 Ba14 82.72(4) . 1_545
Ba5 S25 Ba14 175.73(5) . 1_545
Sn7 S25 Ba2 87.06(4) . 3_545
Ba5 S25 Ba2 89.20(4) . 3_545
Ba14 S25 Ba2 91.49(4) 1_545 3_545
Sn7 S25 Ba11 163.78(6) . 3_545
Ba5 S25 Ba11 94.69(4) . 3_545
Ba14 S25 Ba11 81.06(4) 1_545 3_545
Ba2 S25 Ba11 92.93(4) 3_545 3_545
Sn7 S25 Ba6 87.93(4) . 1_545
Ba5 S25 Ba6 88.48(4) . 1_545
Ba14 S25 Ba6 91.24(4) 1_545 1_545
Ba2 S25 Ba6 173.95(5) 3_545 1_545
Ba11 S25 Ba6 92.83(4) 3_545 1_545
Sn7 S26 Ba13 89.91(5) . .
Sn7 S26 Ba14 81.78(4) . 1_545
Ba13 S26 Ba14 162.01(6) . 1_545
Sn7 S26 Ba15 166.95(6) . 2
Ba13 S26 Ba15 93.45(4) . 2
Ba14 S26 Ba15 98.22(4) 1_545 2
Sn7 S26 Ba2 82.68(4) . 3_545
Ba13 S26 Ba2 103.97(4) . 3_545
Ba14 S26 Ba2 90.83(4) 1_545 3_545
Ba15 S26 Ba2 84.28(4) 2 3_545
Sn7 S26 Ba1 88.99(4) . .
Ba13 S26 Ba1 88.41(4) . .
Ba14 S26 Ba1 75.59(3) 1_545 .
Ba15 S26 Ba1 103.69(4) 2 .
Ba2 S26 Ba1 165.00(5) 3_545 .
Sn8 S27 Ba16 81.94(5) . .
Sn8 S27 Ba12 107.51(5) . .
Ba16 S27 Ba12 170.15(6) . .
Sn8 S27 Ba9 83.62(4) . .
Ba16 S27 Ba9 90.47(4) . .
Ba12 S27 Ba9 87.90(4) . .
Sn8 S27 Ba4 81.44(4) . .
Ba16 S27 Ba4 92.96(4) . .
Ba12 S27 Ba4 91.25(4) . .
Ba9 S27 Ba4 164.04(5) . .
Sn8 S27 Ba8 159.26(6) . .
Ba16 S27 Ba8 80.88(4) . .
Ba12 S27 Ba8 90.38(4) . .
Ba9 S27 Ba8 108.02(4) . .
Ba4 S27 Ba8 87.92(4) . .
Sn8 S28 Ba16 83.03(4) . .
Sn8 S28 Ba5 94.94(4) . 3_554
Ba16 S28 Ba5 176.61(6) . 3_554
Sn8 S28 Ba7 94.85(5) . 3_554
Ba16 S28 Ba7 86.31(4) . 3_554
Ba5 S28 Ba7 91.17(4) 3_554 3_554
Sn8 S28 Ba9 84.89(4) . .
Ba16 S28 Ba9 90.80(4) . .
Ba5 S28 Ba9 91.72(4) 3_554 .
Ba7 S28 Ba9 177.10(5) 3_554 .
Sn8 S28 Ba11 172.35(6) . .
Ba16 S28 Ba11 95.85(4) . .
Ba5 S28 Ba11 86.52(4) 3_554 .
Ba7 S28 Ba11 92.63(4) 3_554 .
Ba9 S28 Ba11 87.56(4) . .
Sn8 S29 Ba13 169.33(7) . 2_564
Sn8 S29 Ba15 81.75(4) . .
Ba13 S29 Ba15 90.17(4) 2_564 .
Sn8 S29 Ba16 80.24(4) . .
Ba13 S29 Ba16 108.90(5) 2_564 .
Ba15 S29 Ba16 159.10(6) . .
Sn8 S29 Ba4 78.94(4) . .
Ba13 S29 Ba4 95.30(4) 2_564 .
Ba15 S29 Ba4 97.29(4) . .
Ba16 S29 Ba4 89.58(4) . .
Sn8 S29 Ba7 89.04(5) . 3_554
Ba13 S29 Ba7 97.54(4) 2_564 3_554
Ba15 S29 Ba7 87.15(4) . 3_554
Ba16 S29 Ba7 82.05(4) . 3_554
Ba4 S29 Ba7 166.40(5) . 3_554
Sn2 S30 Ba15 149.88(8) . 3
Sn2 S30 Ba7 103.29(6) . .
Ba15 S30 Ba7 86.34(4) 3 .
Sn2 S30 Ba1 92.48(5) . 4
Ba15 S30 Ba1 100.34(5) 3 4
Ba7 S30 Ba1 135.74(6) . 4
Sn2 S30 Ba14 73.11(5) . 4_565
Ba15 S30 Ba14 86.03(4) 3 4_565
Ba7 S30 Ba14 154.81(6) . 4_565
Ba1 S30 Ba14 69.35(3) 4 4_565

loop_
_geom_bond_atom_site_label_1
_geom_bond_atom_site_label_2
_geom_bond_distance
_geom_bond_site_symmetry_2
Ba1 S21 3.1695(17) .
Ba1 S7 3.1806(17) 4_465
Ba1 S16 3.2622(18) 4_465
Ba1 S22 3.3006(18) .
Ba1 S24 3.3659(17) .
Ba1 S26 3.4283(17) .
Ba1 S30 3.4304(19) 4_455
Ba1 S5 3.5408(18) 4_455
Ba1 Ba14 4.0136(7) 1_545
Ba1 Ba13 4.5503(8) .
Ba1 Ba8 4.5785(7) 1_545
Ba1 Ba12 4.6403(7) .
Ba2 S10 3.0879(17) .
Ba2 S25 3.2192(17) 3_564
Ba2 S2 3.2611(17) .
Ba2 S26 3.3201(16) 3_564
Ba2 S23 3.3546(17) 4_565
Ba2 S1 3.3892(16) 1_565
Ba2 S3 3.4211(17) 1_565
Ba2 S11 3.5277(18) .
Ba2 Sn7 3.9932(8) 3_564
Ba2 Sn3 4.0549(7) .
Ba2 Ba15 4.3467(8) 4_565
Ba2 Ba5 4.4798(8) 3_564
Ba3 S4 3.0957(16) .
Ba3 S6 3.0999(17) .
Ba3 S10 3.1229(18) .
Ba3 S14 3.1446(16) .
Ba3 S21 3.1608(17) 4_565
Ba3 S18 3.2237(18) .
Ba3 S23 3.6691(17) 4_565
Ba3 Ba10 4.2423(8) 1_565
Ba3 Ba10 4.2888(8) .
Ba3 Ba1 4.7353(7) 4_565
Ba3 Ba6 4.8161(7) .
Ba4 S6 3.1966(17) 4_465
Ba4 S20 3.2641(17) 1_565
Ba4 S3 3.2854(17) 4_465
Ba4 S27 3.3085(17) .
Ba4 S23 3.3902(17) .
Ba4 S29 3.4235(17) .
Ba4 S5 3.4689(18) 4_465
Ba4 S22 3.5173(17) .
Ba4 Sn8 3.8911(7) .
Ba4 Ba8 4.6154(7) .
Ba4 Ba12 4.6504(7) .
Ba4 Ba16 4.6788(7) .
Ba5 S13 3.0808(16) .
Ba5 S1 3.1025(16) 3
Ba5 S25 3.1608(16) .
Ba5 S28 3.1995(15) 3
Ba5 S19 3.2476(17) 1_545
Ba5 S11 3.2585(17) 3_545
Ba5 S9 3.2702(17) 3_545
Ba5 S17 3.3507(17) 1_545
Ba5 Ba16 3.9456(6) 3_545
Ba5 Ba11 4.4376(8) 3
Ba5 Ba2 4.4798(8) 3_545
Ba5 Ba6 4.4979(8) 1_545
Ba6 S18 3.2471(18) .
Ba6 S15 3.2559(16) .
Ba6 S8 3.2734(18) .
Ba6 S25 3.2850(17) 1_565
Ba6 S24 3.3049(17) 1_565
Ba6 S13 3.3268(17) 1_565
Ba6 S12 3.4412(17) 1_565
Ba6 S17 3.4900(17) .
Ba6 Ba5 4.4979(8) 1_565
Ba6 Ba14 4.6183(7) .
Ba6 Ba8 4.6719(7) .
Ba6 Ba11 4.7578(7) 3
Ba7 S14 3.1880(17) .
Ba7 S28 3.2405(17) 3
Ba7 S19 3.2814(17) 1_545
Ba7 S30 3.3631(18) .
Ba7 S13 3.3829(18) .
Ba7 S16 3.4057(18) .
Ba7 S29 3.4282(17) 3
Ba7 S17 3.5247(17) .
Ba7 Ba16 4.3627(7) 3
Ba7 Ba15 4.5686(7) 3
Ba7 Ba11 4.7120(8) 3
Ba8 S5 3.0198(16) 4_465
Ba8 S9 3.1176(16) .
Ba8 S24 3.1668(16) 1_565
Ba8 S8 3.2567(18) .
Ba8 S22 3.2661(17) 1_565
Ba8 S27 3.3401(16) .
Ba8 S20 3.4352(18) 1_565
Ba8 Sn3 3.8688(7) .
Ba8 Sn6 4.0186(8) 1_565
Ba8 Ba16 4.2072(8) .
Ba8 Ba12 4.4123(8) 1_565
Ba8 Ba1 4.5785(7) 1_565
Ba9 S4 3.1451(17) .
Ba9 S28 3.2496(17) .
Ba9 S27 3.2628(17) .
Ba9 S12 3.2680(17) .
Ba9 S11 3.2991(17) .
Ba9 S9 3.3499(17) 1_545
Ba9 S1 3.3616(17) .
Ba9 S8 3.4395(17) .
Ba9 Sn8 3.9389(7) .
Ba9 Sn3 4.0557(8) .
Ba9 Ba12 4.4831(7) .
Ba9 Ba11 4.5146(8) .
Ba10 S10 3.0598(17) 1_545
Ba10 S21 3.1414(16) 4
Ba10 S4 3.1450(17) .
Ba10 S14 3.1470(17) .
Ba10 S18 3.1489(17) 1_545
Ba10 S6 3.1869(18) .
Ba10 S12 3.6951(19) .
Ba10 Sn4 4.0479(7) .
Ba10 Ba3 4.2423(8) 1_545
Ba10 Ba4 4.8266(8) 4_565
Ba11 S1 3.1741(16) .
Ba11 S11 3.1745(16) .
Ba11 S17 3.1805(16) 3_554
Ba11 S13 3.2209(17) 3_554
Ba11 S15 3.2479(17) 3_554
Ba11 S28 3.2753(16) .
Ba11 S25 3.2834(15) 3_564
Ba11 S2 3.5044(18) .
Ba11 Sn4 4.0106(8) 3_554
Ba11 Sn1 4.0574(7) .
Ba11 Ba14 4.1983(7) 3_554
Ba11 Ba5 4.4376(8) 3_554
Ba12 S22 3.0510(16) .
Ba12 S15 3.1800(16) .
Ba12 S27 3.1963(17) .
Ba12 S7 3.2140(17) 4_465
Ba12 S24 3.2627(16) .
Ba12 S12 3.2813(18) .
Ba12 S5 3.4072(17) 4_465
Ba12 Sn4 3.8736(7) .
Ba12 Ba14 4.3707(7) .
Ba12 Ba8 4.4123(8) 1_545
Ba13 S29 3.0362(16) 2_565
Ba13 S26 3.0889(16) .
Ba13 S7 3.1339(17) 4_465
Ba13 S16 3.2399(18) 4_465
Ba13 S3 3.2472(19) 3
Ba13 S2 3.2526(17) 3
Ba13 Sn1 3.9284(7) 3
Ba13 Ba15 4.4139(8) 2_565
Ba13 Ba15 4.5470(8) 2
Ba13 Ba14 4.6484(7) .
Ba13 Ba4 4.7812(9) 2_565
Ba14 S26 3.1080(16) 1_565
Ba14 S15 3.1106(16) .
Ba14 S2 3.1466(16) 3
Ba14 S25 3.1759(16) 1_565
Ba14 S24 3.2034(16) 1_565
Ba14 S5 3.2474(17) 4_465
Ba14 S7 3.3397(17) 4_465
Ba14 S30 3.6195(19) 4_465
Ba14 Sn2 3.7081(7) 4_465
Ba14 Sn7 3.8036(7) 1_565
Ba14 Ba1 4.0136(6) 1_565
Ba14 Ba11 4.1983(7) 3
Ba15 S19 3.1041(17) 3_544
Ba15 S26 3.1561(16) 2_554
Ba15 S23 3.1565(17) .
Ba15 S29 3.1950(17) .
Ba15 S30 3.3145(18) 3_554
Ba15 S20 3.4439(18) .
Ba15 Sn8 3.8296(7) .
Ba15 Sn6 3.9684(8) .
Ba15 Ba2 4.3467(8) 4_465
Ba15 Ba13 4.4139(8) 2_564
Ba15 Ba13 4.5470(8) 2_554
Ba15 Ba7 4.5686(7) 3_554
Ba16 S28 3.1372(15) .
Ba16 S27 3.1418(16) .
Ba16 S20 3.1949(16) 1_565
Ba16 S29 3.2141(17) .
Ba16 S17 3.2469(17) 3_554
Ba16 S19 3.3712(16) 3_554
Ba16 S11 3.4791(18) .
Ba16 Sn8 3.7861(8) .
Ba16 Ba5 3.9456(7) 3_564
Ba16 Sn5 3.9793(8) 3_554
Ba16 Ba7 4.3627(7) 3_554
Sn1 S3 2.3575(16) .
Sn1 S4 2.3647(16) .
Sn1 S1 2.3858(16) .
Sn1 S2 2.4124(16) .
Sn1 Ba13 3.9284(7) 3_554
Sn2 S6 2.3373(16) .
Sn2 S30 2.3764(17) .
Sn2 S7 2.4015(16) .
Sn2 S5 2.4056(16) .
Sn2 Ba14 3.7081(7) 4_565
Sn3 S10 2.3577(18) .
Sn3 S8 2.3598(17) .
Sn3 S9 2.4045(16) .
Sn3 S11 2.4077(16) .
Sn4 S14 2.3552(17) .
Sn4 S12 2.3664(16) .
Sn4 S13 2.3872(16) .
Sn4 S15 2.3976(16) .
Sn4 Ba11 4.0106(8) 3
Sn5 S18 2.3600(16) .
Sn5 S16 2.3648(17) .
Sn5 S17 2.3980(16) .
Sn5 S19 2.4057(17) .
Sn5 Ba16 3.9793(8) 3
Sn6 S21 2.3675(16) .
Sn6 S23 2.3678(16) .
Sn6 S20 2.3855(16) .
Sn6 S22 2.3863(16) .
Sn6 Ba8 4.0186(8) 1_545
Sn7 S25 2.5336(15) .
Sn7 S24 2.5770(16) .
Sn7 S26 2.6817(16) .
Sn7 Ba14 3.8036(8) 1_545
Sn7 Ba2 3.9932(8) 3_545
Sn8 S28 2.5344(16) .
Sn8 S27 2.5989(16) .
Sn8 S29 2.6190(16) .
S1 Ba5 3.1025(16) 3_554
S1 Ba2 3.3892(16) 1_545
S2 Ba14 3.1466(16) 3_554
S2 Ba13 3.2526(17) 3_554
S3 Ba13 3.2472(18) 3_554
S3 Ba4 3.2854(17) 4_565
S3 Ba2 3.4211(17) 1_545
S5 Ba8 3.0198(16) 4_565
S5 Ba14 3.2474(17) 4_565
S5 Ba12 3.4072(17) 4_565
S5 Ba4 3.4689(17) 4_565
S5 Ba1 3.5408(17) 4
S6 Ba4 3.1966(17) 4_565
S7 Ba13 3.1339(17) 4_565
S7 Ba1 3.1806(17) 4_565
S7 Ba12 3.2140(17) 4_565
S7 Ba14 3.3397(17) 4_565
S9 Ba5 3.2702(17) 3_564
S9 Ba9 3.3499(17) 1_565
S10 Ba10 3.0598(17) 1_565
S11 Ba5 3.2585(17) 3_564
S12 Ba6 3.4412(17) 1_545
S13 Ba11 3.2209(16) 3
S13 Ba6 3.3268(17) 1_545
S15 Ba11 3.2479(17) 3
S16 Ba13 3.2399(18) 4_565
S16 Ba1 3.2622(18) 4_565
S17 Ba11 3.1805(16) 3
S17 Ba16 3.2469(17) 3
S17 Ba5 3.3507(17) 1_565
S18 Ba10 3.1489(17) 1_565
S19 Ba15 3.1041(17) 3_565
S19 Ba5 3.2476(17) 1_565
S19 Ba7 3.2814(17) 1_565
S19 Ba16 3.3712(16) 3
S20 Ba16 3.1949(16) 1_545
S20 Ba4 3.2641(17) 1_545
S20 Ba8 3.4352(18) 1_545
S21 Ba10 3.1414(16) 4_455
S21 Ba3 3.1608(17) 4_465
S22 Ba8 3.2661(17) 1_545
S23 Ba2 3.3546(17) 4_465
S23 Ba3 3.6691(17) 4_465
S24 Ba8 3.1668(16) 1_545
S24 Ba14 3.2034(16) 1_545
S24 Ba6 3.3049(17) 1_545
S25 Ba14 3.1759(16) 1_545
S25 Ba2 3.2192(17) 3_545
S25 Ba11 3.2834(15) 3_545
S25 Ba6 3.2850(16) 1_545
S26 Ba14 3.1080(16) 1_545
S26 Ba15 3.1561(16) 2
S26 Ba2 3.3201(16) 3_545
S28 Ba5 3.1995(15) 3_554
S28 Ba7 3.2405(17) 3_554
S29 Ba13 3.0362(16) 2_564
S29 Ba7 3.4281(17) 3_554
S30 Ba15 3.3145(18) 3
S30 Ba1 3.4304(18) 4
S30 Ba14 3.6195(19) 4_565
